data_4125147
loop_
_publ_author_name
'Yuan, Shuai'
'Chen, Ying-Pin'
'Qin, Jun-Sheng'
'Lu, Weigang'
'Zou, Lanfang'
'Zhang, Qiang'
'Wang, Xuan'
'Sun, Xing'
'Zhou, Hong-Cai'

_publ_section_title
;
 Linker Installation: Engineering Pore Environment with Precisely Placed
 Functionalities in Zirconium MOFs.
;
_journal_issue 28
_journal_name_full 'Journal of the American Chemical Society'
_journal_page_first 8912
_journal_page_last 8919
_journal_paper_doi 10.1021/jacs.6b04501
_journal_volume 138
_journal_year 2016
_chemical_formula_moiety '(Zr6 O8) (C16 H12 O4)4 (C12 H6 O4) (C20 H12 O4)'
_chemical_formula_sum 'C96 H66 O32 Zr6'
_chemical_formula_weight 2278.81
_chemical_name_systematic
; 
 ? 
;
_space_group_IT_number 131
_symmetry_cell_setting tetragonal
_symmetry_space_group_name_Hall '-P 4c 2'
_symmetry_space_group_name_H-M 'P 42/m m c'
_atom_sites_solution_hydrogens geom
_atom_sites_solution_primary direct
_atom_sites_solution_secondary difmap
_audit_creation_method SHELXL-97
_cell_angle_alpha 90.00
_cell_angle_beta 90.00
_cell_angle_gamma 90.00
_cell_formula_units_Z 2
_cell_length_a 23.900(3)
_cell_length_b 23.900
_cell_length_c 16.817(2)
_cell_measurement_reflns_used 9943
_cell_measurement_temperature 110(2)
_cell_measurement_theta_max 27.3069
_cell_measurement_theta_min 2.2577
_cell_volume 9606.0(17)
_computing_cell_refinement 'SAINT+ ver. (Bruker, 2001)'
_computing_data_collection 'APEX2  (Bruker, 2008)'
_computing_data_reduction 'SAINT+ ver. (Bruker, 2001)'
_computing_molecular_graphics 'SHELXTL (Sheldrick, 2008)'
_computing_publication_material 'SHELXTL (Sheldrick, 2008)'
_computing_structure_refinement 'SHELXL-97 (Sheldrick, 2008)'
_computing_structure_solution 'SHELXS-97 (Sheldrick, 2008)'
_diffrn_ambient_temperature 110(2)
_diffrn_measured_fraction_theta_full 0.785
_diffrn_measured_fraction_theta_max 0.785
_diffrn_measurement_device_type 'Bruker SMART APEX II CCD area detector'
_diffrn_measurement_method 'phi and omega scans'
_diffrn_radiation_monochromator graphite
_diffrn_radiation_source 'fine-focus sealed tube'
_diffrn_radiation_type MoK\a
_diffrn_radiation_wavelength 0.71073
_diffrn_reflns_av_R_equivalents 0.0000
_diffrn_reflns_av_sigmaI/netI 0.1455
_diffrn_reflns_limit_h_max 19
_diffrn_reflns_limit_h_min 0
_diffrn_reflns_limit_k_max 28
_diffrn_reflns_limit_k_min 0
_diffrn_reflns_limit_l_max 20
_diffrn_reflns_limit_l_min 0
_diffrn_reflns_number 3629
_diffrn_reflns_theta_full 25.00
_diffrn_reflns_theta_max 25.00
_diffrn_reflns_theta_min 1.70
_exptl_absorpt_coefficient_mu 0.354
_exptl_absorpt_correction_T_max 0.9655
_exptl_absorpt_correction_T_min 0.9655
_exptl_absorpt_correction_type multi-scan
_exptl_absorpt_process_details 'SADABS (Sheldrick, 2008)'
_exptl_crystal_colour Colorless
_exptl_crystal_density_diffrn 0.788
_exptl_crystal_density_meas ?
_exptl_crystal_density_method 'not measured'
_exptl_crystal_description Block
_exptl_crystal_F_000 2276
_exptl_crystal_size_max 0.10
_exptl_crystal_size_mid 0.10
_exptl_crystal_size_min 0.10
_platon_squeeze_details
;
;
_refine_diff_density_max 1.254
_refine_diff_density_min -1.028
_refine_diff_density_rms 0.209
_refine_ls_extinction_method none
_refine_ls_goodness_of_fit_ref 1.012
_refine_ls_hydrogen_treatment constr
_refine_ls_matrix_type full
_refine_ls_number_parameters 137
_refine_ls_number_reflns 3629
_refine_ls_number_restraints 231
_refine_ls_restrained_S_all 0.991
_refine_ls_R_factor_all 0.1614
_refine_ls_R_factor_gt 0.1263
_refine_ls_shift/su_max 0.000
_refine_ls_shift/su_mean 0.000
_refine_ls_structure_factor_coef Fsqd
_refine_ls_weighting_details 'calc w=1/[\s^2^(Fo^2^)+(0.0300P)^2^+360.0000P] where P=(Fo^2^+2Fc^2^)/3'
_refine_ls_weighting_scheme calc
_refine_ls_wR_factor_gt 0.2823
_refine_ls_wR_factor_ref 0.2946
_reflns_number_gt 2423
_reflns_number_total 3629
_reflns_threshold_expression >2sigma(I)
_cod_data_source_file ja6b04501_si_002.cif
_cod_data_source_block Compound10
_cod_depositor_comments
;
The following automatic conversions were performed:

'_symmetry_cell_setting' value 'Tetragonal' changed to 'tetragonal'
according to
/usr/data/users/saulius/crontab/automatic-downloads/rss-feeds/ACS/lib/dictionaries/cif_core.dic
dictionary named 'cif_core.dic' version 2.4.2 from 2011-04-26.

'_exptl_crystal_density_meas' value 'not measured' was changed to '?'
- the value is perceived as not measured.

Automatic conversion script
Id: cif_fix_values 4268 2015-11-12 08:31:59Z antanas 

 Adding full bibliography for 4125130--4125148.cif.
;
_cod_original_cell_volume 9606.5(18)
_cod_original_sg_symbol_H-M P4(2)/mmc
_cod_database_code 4125147

loop_
_symmetry_equiv_pos_as_xyz
'x, y, z'
'-y, x, z+1/2'
'-x, -y, z'
'y, -x, z+1/2'
'x, -y, -z'
'-x, y, -z'
'y, x, -z+1/2'
'-y, -x, -z+1/2'
'-x, -y, -z'
'y, -x, -z-1/2'
'x, y, -z'
'-y, x, -z-1/2'
'-x, y, z'
'x, -y, z'
'-y, -x, z-1/2'
'y, x, z-1/2'

loop_
_atom_site_label
_atom_site_type_symbol
_atom_site_fract_x
_atom_site_fract_y
_atom_site_fract_z
_atom_site_U_iso_or_equiv
_atom_site_adp_type
_atom_site_occupancy
_atom_site_symmetry_multiplicity
_atom_site_calc_flag
_atom_site_refinement_flags
_atom_site_disorder_assembly
_atom_site_disorder_group
Zr1 Zr 0.10524(8) 0.5000 0.0000 0.0110(5) Uani 1 4 d S . .
Zr2 Zr 0.0000 0.42713(6) 0.10381(8) 0.0167(5) Uani 1 2 d S . .
O1S O 0.0534(5) 0.5000 0.1068(9) 0.048(4) Uani 1 2 d S . .
O2S O 0.0530(6) 0.4276(6) 0.0000 0.052(4) Uani 1 2 d S . .
O1 O 0.1508(4) 0.4409(4) 0.0812(5) 0.053(3) Uani 1 1 d D . .
O2 O 0.0801(4) 0.3905(4) 0.1503(7) 0.064(3) Uani 1 1 d D . .
C1 C 0.1295(4) 0.4029(6) 0.1262(9) 0.080(6) Uani 1 1 d D . .
C2 C 0.1742(6) 0.3662(5) 0.1627(9) 0.167(5) Uani 1 1 d D . .
C3 C 0.1598(5) 0.3297(6) 0.2226(11) 0.167(5) Uani 1 1 d D . .
H3A H 0.1220 0.3280 0.2398 0.200 Uiso 1 1 calc R . .
C4 C 0.1990(5) 0.2952(6) 0.2582(9) 0.167(5) Uani 1 1 d D . .
H4A H 0.1879 0.2704 0.2995 0.200 Uiso 1 1 calc R . .
C5 C 0.2548(5) 0.2966(5) 0.2338(5) 0.167(5) Uani 1 1 d D . .
C6 C 0.2698(5) 0.3334(6) 0.1731(7) 0.167(5) Uani 1 1 d D . .
C7 C 0.2297(6) 0.3674(5) 0.1389(9) 0.167(5) Uani 1 1 d D . .
H7A H 0.2405 0.3923 0.0977 0.200 Uiso 1 1 calc R . .
C8 C 0.3300(6) 0.3362(9) 0.1456(12) 0.167(5) Uani 1 1 d D . .
H8A H 0.3335 0.3639 0.1029 0.251 Uiso 1 1 calc R . .
H8B H 0.3416 0.2994 0.1258 0.251 Uiso 1 1 calc R . .
H8C H 0.3540 0.3471 0.1903 0.251 Uiso 1 1 calc R . .
O11 O 0.0000 0.4487(6) 0.2271(11) 0.038(5) Uani 0.25 2 d SPDU . .
O12 O 0.0000 0.5452(7) 0.2072(9) 0.038(5) Uani 0.25 2 d SPDU . .
O13 O 0.0000 0.5493(6) 0.7473(12) 0.038(5) Uani 0.25 2 d SPDU . .
O14 O 0.0000 0.4561(8) 0.7645(9) 0.038(5) Uani 0.25 2 d SPDU . .
C11 C 0.0000 0.5000 0.2477(5) 0.099(9) Uani 0.50 4 d SPDU . .
C12 C 0.0000 0.5094(3) 0.33663(8) 0.099(9) Uani 0.25 2 d SPDU . .
C13 C 0.0000 0.5636(3) 0.36652(11) 0.099(9) Uani 0.25 2 d SPDU . .
H13A H 0.0000 0.5839 0.3179 0.119 Uiso 0.25 2 calc SPR . .
C14 C 0.0000 0.5725(2) 0.44822(13) 0.099(9) Uani 0.25 2 d SPDU . .
H14A H 0.0000 0.6100 0.4689 0.119 Uiso 0.25 2 d SPR . .
C15 C 0.0000 0.5272(2) 0.5000 0.099(9) Uani 0.50 4 d SPDU . .
C16 C 0.0000 0.4729(2) 0.47011(13) 0.099(9) Uani 0.25 2 d SPDU . .
C17 C 0.0000 0.4640(3) 0.38841(16) 0.099(9) Uani 0.25 2 d SPDU . .
H17A H 0.0000 0.4266 0.3678 0.119 Uiso 0.25 2 d SPR . .
C18 C 0.0000 0.4276(3) 0.5219(2) 0.099(9) Uani 0.25 2 d SPDU . .
H18A H 0.0000 0.3902 0.5000 0.119 Uiso 0.50 4 d SPR . .
C19 C 0.0000 0.4365(3) 0.6036(2) 0.099(9) Uani 0.25 2 d SPDU . .
H19A H 0.0000 0.4052 0.6394 0.119 Uiso 0.25 2 d SPR . .
C20 C 0.0000 0.4907(3) 0.63350(10) 0.099(9) Uani 0.25 2 d SPDU . .
C21 C 0.0000 0.5361(3) 0.58170(6) 0.099(9) Uani 0.25 2 d SPDU . .
H21A H 0.0000 0.5735 0.6023 0.119 Uiso 0.25 2 d SPR . .
C22 C 0.0000 0.5000 0.7222(6) 0.099(9) Uani 0.50 4 d SPDU . .
O31 O 0.0000 0.3378(7) 0.0645(14) 0.106(5) Uani 1 2 d SU . .
C31 C 0.0000 0.3130(7) 0.0000 0.106(5) Uani 1 4 d SDU . .
C32 C 0.0174(5) 0.2524(6) 0.0000 0.106(5) Uani 0.50 2 d SPDU . .
C33 C 0.0286(8) 0.2254(6) 0.07151(9) 0.106(5) Uani 0.50 1 d PDU . .
H33A H 0.0236 0.2448 0.1210 0.127 Uiso 0.50 1 d PR A .
C35 C 0.0495(14) 0.1407(7) 0.0000 0.106(5) Uani 0.50 2 d SPDU . .
C36 C 0.0621(13) 0.0789(7) 0.0000 0.106(5) Uani 0.25 1 d PDU A .
C37 C 0.072(2) 0.0298(8) 0.0000 0.106(5) Uani 0.50 2 d SPDU . .
C34 C 0.0446(10) 0.1694(6) 0.07158(3) 0.106(5) Uani 0.25 1 d PDU A 1
C38 C 0.052(2) 0.1388(9) 0.1491(6) 0.106(5) Uani 0.25 1 d PD A 1
H38A H 0.0578 0.1659 0.1920 0.159 Uiso 0.25 1 calc PR A 1
H38B H 0.0842 0.1138 0.1455 0.159 Uiso 0.25 1 calc PR A 1
H38C H 0.0181 0.1168 0.1604 0.159 Uiso 0.25 1 calc PR A 1
C34B C 0.0446(10) 0.1694(6) 0.07158(3) 0.106(5) Uani 0.25 1 d P A 2
H34A H 0.0521 0.1509 0.1204 0.127 Uiso 0.25 1 calc PR A 2

loop_
_atom_site_aniso_label
_atom_site_aniso_U_11
_atom_site_aniso_U_22
_atom_site_aniso_U_33
_atom_site_aniso_U_23
_atom_site_aniso_U_13
_atom_site_aniso_U_12
Zr1 0.0087(12) 0.0096(11) 0.0148(9) 0.000 0.000 0.000
Zr2 0.0133(9) 0.0145(9) 0.0224(7) 0.0101(6) 0.000 0.000
O1S 0.027(7) 0.014(6) 0.104(11) 0.000 0.028(8) 0.000
O2S 0.044(8) 0.072(10) 0.039(7) 0.000 0.000 -0.039(8)
O1 0.049(6) 0.067(7) 0.042(5) 0.011(5) -0.024(5) 0.018(6)
O2 0.047(7) 0.055(7) 0.089(8) 0.012(6) -0.020(6) 0.001(6)
C1 0.074(14) 0.084(14) 0.084(13) 0.012(11) 0.006(11) 0.004(12)
C2 0.085(6) 0.165(10) 0.251(14) 0.111(9) -0.019(9) 0.026(7)
C3 0.085(6) 0.165(10) 0.251(14) 0.111(9) -0.019(9) 0.026(7)
C4 0.085(6) 0.165(10) 0.251(14) 0.111(9) -0.019(9) 0.026(7)
C5 0.085(6) 0.165(10) 0.251(14) 0.111(9) -0.019(9) 0.026(7)
C6 0.085(6) 0.165(10) 0.251(14) 0.111(9) -0.019(9) 0.026(7)
C7 0.085(6) 0.165(10) 0.251(14) 0.111(9) -0.019(9) 0.026(7)
C8 0.085(6) 0.165(10) 0.251(14) 0.111(9) -0.019(9) 0.026(7)
O11 0.045(7) 0.056(8) 0.012(9) 0.009(8) 0.000 0.000
O12 0.045(7) 0.056(8) 0.012(9) 0.009(8) 0.000 0.000
O13 0.045(7) 0.056(8) 0.012(9) 0.009(8) 0.000 0.000
O14 0.045(7) 0.056(8) 0.012(9) 0.009(8) 0.000 0.000
C11 0.163(14) 0.104(17) 0.030(16) 0.000 0.000 0.000
C12 0.163(14) 0.104(17) 0.030(16) 0.000 0.000 0.000
C13 0.163(14) 0.104(17) 0.030(16) 0.000 0.000 0.000
C14 0.163(14) 0.104(17) 0.030(16) 0.000 0.000 0.000
C15 0.163(14) 0.104(17) 0.030(16) 0.000 0.000 0.000
C16 0.163(14) 0.104(17) 0.030(16) 0.000 0.000 0.000
C17 0.163(14) 0.104(17) 0.030(16) 0.000 0.000 0.000
C18 0.163(14) 0.104(17) 0.030(16) 0.000 0.000 0.000
C19 0.163(14) 0.104(17) 0.030(16) 0.000 0.000 0.000
C20 0.163(14) 0.104(17) 0.030(16) 0.000 0.000 0.000
C21 0.163(14) 0.104(17) 0.030(16) 0.000 0.000 0.000
C22 0.163(14) 0.104(17) 0.030(16) 0.000 0.000 0.000
O31 0.114(10) 0.042(8) 0.162(14) 0.039(9) 0.000 0.000
C31 0.114(10) 0.042(8) 0.162(14) 0.039(9) 0.000 0.000
C32 0.114(10) 0.042(8) 0.162(14) 0.039(9) 0.000 0.000
C33 0.114(10) 0.042(8) 0.162(14) 0.039(9) 0.000 0.000
C35 0.114(10) 0.042(8) 0.162(14) 0.039(9) 0.000 0.000
C36 0.114(10) 0.042(8) 0.162(14) 0.039(9) 0.000 0.000
C37 0.114(10) 0.042(8) 0.162(14) 0.039(9) 0.000 0.000
C34 0.114(10) 0.042(8) 0.162(14) 0.039(9) 0.000 0.000
C38 0.114(10) 0.042(8) 0.162(14) 0.039(9) 0.000 0.000
C34B 0.114(10) 0.042(8) 0.162(14) 0.039(9) 0.000 0.000

loop_
_atom_type_symbol
_atom_type_description
_atom_type_scat_dispersion_real
_atom_type_scat_dispersion_imag
_atom_type_scat_source
Zr Zr -2.9673 0.5597 'International Tables Vol C Tables 4.2.6.8 and 6.1.1.4'
C C 0.0033 0.0016 'International Tables Vol C Tables 4.2.6.8 and 6.1.1.4'
O O 0.0106 0.0060 'International Tables Vol C Tables 4.2.6.8 and 6.1.1.4'
H H 0.0000 0.0000 'International Tables Vol C Tables 4.2.6.8 and 6.1.1.4'

loop_
_geom_angle_atom_site_label_1
_geom_angle_atom_site_label_2
_geom_angle_atom_site_label_3
_geom_angle
_geom_angle_site_symmetry_1
_geom_angle_site_symmetry_3
O2S Zr1 O2S 108.4(8) 5_565 .
O2S Zr1 O1S 70.6(3) 5_565 .
O2S Zr1 O1S 70.6(3) . .
O2S Zr1 O1S 70.6(3) 5_565 11
O2S Zr1 O1S 70.6(3) . 11
O1S Zr1 O1S 110.8(7) . 11
O2S Zr1 O1 76.9(4) 5_565 14_565
O2S Zr1 O1 142.5(2) . 14_565
O1S Zr1 O1 77.0(4) . 14_565
O1S Zr1 O1 140.9(3) 11 14_565
O2S Zr1 O1 142.5(2) 5_565 11
O2S Zr1 O1 76.9(4) . 11
O1S Zr1 O1 140.9(3) . 11
O1S Zr1 O1 77.0(4) 11 11
O1 Zr1 O1 122.0(5) 14_565 11
O2S Zr1 O1 76.9(4) 5_565 5_565
O2S Zr1 O1 142.5(2) . 5_565
O1S Zr1 O1 140.9(3) . 5_565
O1S Zr1 O1 77.0(4) 11 5_565
O1 Zr1 O1 74.9(5) 14_565 5_565
O1 Zr1 O1 77.9(5) 11 5_565
O2S Zr1 O1 142.5(2) 5_565 .
O2S Zr1 O1 76.9(4) . .
O1S Zr1 O1 77.0(4) . .
O1S Zr1 O1 140.9(3) 11 .
O1 Zr1 O1 77.9(5) 14_565 .
O1 Zr1 O1 74.9(5) 11 .
O1 Zr1 O1 122.0(5) 5_565 .
O2S Zr1 Zr2 89.1(4) 5_565 11
O2S Zr1 Zr2 35.1(2) . 11
O1S Zr1 Zr2 90.2(3) . 11
O1S Zr1 Zr2 35.6(2) 11 11
O1 Zr1 Zr2 163.4(3) 14_565 11
O1 Zr1 Zr2 74.6(3) 11 11
O1 Zr1 Zr2 110.8(3) 5_565 11
O1 Zr1 Zr2 109.7(3) . 11
O2S Zr1 Zr2 35.1(2) 5_565 9_565
O2S Zr1 Zr2 89.1(4) . 9_565
O1S Zr1 Zr2 90.2(3) . 9_565
O1S Zr1 Zr2 35.6(2) 11 9_565
O1 Zr1 Zr2 109.7(3) 14_565 9_565
O1 Zr1 Zr2 110.8(3) 11 9_565
O1 Zr1 Zr2 74.6(3) 5_565 9_565
O1 Zr1 Zr2 163.4(3) . 9_565
Zr2 Zr1 Zr2 59.27(5) 11 9_565
O2S Zr1 Zr2 35.1(2) 5_565 3_565
O2S Zr1 Zr2 89.1(4) . 3_565
O1S Zr1 Zr2 35.6(2) . 3_565
O1S Zr1 Zr2 90.2(3) 11 3_565
O1 Zr1 Zr2 74.6(3) 14_565 3_565
O1 Zr1 Zr2 163.4(3) 11 3_565
O1 Zr1 Zr2 109.7(3) 5_565 3_565
O1 Zr1 Zr2 110.8(3) . 3_565
Zr2 Zr1 Zr2 88.87(5) 11 3_565
Zr2 Zr1 Zr2 59.43(5) 9_565 3_565
O2S Zr1 Zr2 89.1(4) 5_565 .
O2S Zr1 Zr2 35.1(2) . .
O1S Zr1 Zr2 35.6(2) . .
O1S Zr1 Zr2 90.2(3) 11 .
O1 Zr1 Zr2 110.8(3) 14_565 .
O1 Zr1 Zr2 109.7(3) 11 .
O1 Zr1 Zr2 163.4(3) 5_565 .
O1 Zr1 Zr2 74.6(3) . .
Zr2 Zr1 Zr2 59.43(5) 11 .
Zr2 Zr1 Zr2 88.87(5) 9_565 .
Zr2 Zr1 Zr2 59.27(5) 3_565 .
O12 Zr2 O11 6.9(8) 3_565 .
O12 Zr2 O2S 139.0(4) 3_565 13
O11 Zr2 O2S 141.6(3) . 13
O12 Zr2 O2S 139.0(4) 3_565 .
O11 Zr2 O2S 141.6(3) . .
O2S Zr2 O2S 72.0(6) 13 .
O12 Zr2 O1S 72.0(6) 3_565 3_565
O11 Zr2 O1S 77.5(5) . 3_565
O2S Zr2 O1S 70.6(5) 13 3_565
O2S Zr2 O1S 111.2(6) . 3_565
O12 Zr2 O1S 72.0(6) 3_565 .
O11 Zr2 O1S 77.5(5) . .
O2S Zr2 O1S 111.2(6) 13 .
O2S Zr2 O1S 70.6(5) . .
O1S Zr2 O1S 72.5(5) 3_565 .
O12 Zr2 O31 128.0(9) 3_565 .
O11 Zr2 O31 121.2(7) . .
O2S Zr2 O31 76.4(6) 13 .
O2S Zr2 O31 76.4(6) . .
O1S Zr2 O31 141.0(3) 3_565 .
O1S Zr2 O31 141.0(3) . .
O12 Zr2 O2 79.2(4) 3_565 .
O11 Zr2 O2 75.9(4) . .
O2S Zr2 O2 141.7(4) 13 .
O2S Zr2 O2 77.5(4) . .
O1S Zr2 O2 144.1(4) 3_565 .
O1S Zr2 O2 78.6(4) . .
O31 Zr2 O2 74.4(4) . .
O12 Zr2 O2 79.2(4) 3_565 13
O11 Zr2 O2 75.9(4) . 13
O2S Zr2 O2 77.5(4) 13 13
O2S Zr2 O2 141.7(4) . 13
O1S Zr2 O2 78.6(4) 3_565 13
O1S Zr2 O2 144.1(4) . 13
O31 Zr2 O2 74.4(4) . 13
O2 Zr2 O2 116.9(5) . 13
O12 Zr2 O14 3.4(9) 3_565 11_556
O11 Zr2 O14 3.4(8) . 11_556
O2S Zr2 O14 140.4(3) 13 11_556
O2S Zr2 O14 140.4(3) . 11_556
O1S Zr2 O14 74.7(6) 3_565 11_556
O1S Zr2 O14 74.7(6) . 11_556
O31 Zr2 O14 124.6(8) . 11_556
O2 Zr2 O14 77.5(4) . 11_556
O2 Zr2 O14 77.5(4) 13 11_556
O12 Zr2 O13 8.1(8) 3_565 9_566
O11 Zr2 O13 1.3(6) . 9_566
O2S Zr2 O13 142.0(3) 13 9_566
O2S Zr2 O13 142.0(3) . 9_566
O1S Zr2 O13 78.5(5) 3_565 9_566
O1S Zr2 O13 78.5(5) . 9_566
O31 Zr2 O13 119.9(7) . 9_566
O2 Zr2 O13 75.3(3) . 9_566
O2 Zr2 O13 75.3(3) 13 9_566
O14 Zr2 O13 4.7(7) 11_556 9_566
O12 Zr2 Zr2 69.2(7) 3_565 3_565
O11 Zr2 Zr2 76.1(4) . 3_565
O2S Zr2 Zr2 89.7(4) 13 3_565
O2S Zr2 Zr2 89.7(4) . 3_565
O1S Zr2 Zr2 36.3(3) 3_565 3_565
O1S Zr2 Zr2 36.3(3) . 3_565
O31 Zr2 Zr2 162.8(5) . 3_565
O2 Zr2 Zr2 113.0(3) . 3_565
O2 Zr2 Zr2 113.0(3) 13 3_565
O14 Zr2 Zr2 72.6(5) 11_556 3_565
O13 Zr2 Zr2 77.3(4) 9_566 3_565
Zr2 O1S Zr2 107.5(5) 3_565 .
Zr2 O1S Zr1 108.4(5) 3_565 .
Zr2 O1S Zr1 108.4(5) . .
Zr1 O2S Zr2 110.3(5) . .
Zr1 O2S Zr2 110.3(5) . 11
Zr2 O2S Zr2 108.0(6) . 11
C1 O1 Zr1 127.5(8) . .
C1 O2 Zr2 125.8(8) . .
O2 C1 O1 135.5(11) . .
O2 C1 C2 112.8(10) . .
O1 C1 C2 111.6(10) . .
C7 C2 C3 117.6(8) . .
C7 C2 C1 123.2(12) . .
C3 C2 C1 119.2(11) . .
C2 C3 C4 121.7(9) . .
C2 C3 H3A 119.2 . .
C4 C3 H3A 119.2 . .
C3 C4 C5 120.3(7) . .
C3 C4 H4A 119.8 . .
C5 C4 H4A 119.8 . .
C4 C5 C6 118.4(6) . .
C4 C5 C5 120.6(6) . 7
C6 C5 C5 120.7(6) . 7
C7 C6 C5 119.9(7) . .
C7 C6 C8 120.4(7) . .
C5 C6 C8 119.7(6) . .
C2 C7 C6 122.1(9) . .
C2 C7 H7A 118.9 . .
C6 C7 H7A 118.9 . .
C6 C8 H8A 109.5 . .
C6 C8 H8B 109.5 . .
H8A C8 H8B 109.5 . .
C6 C8 H8C 109.5 . .
H8A C8 H8C 109.5 . .
H8B C8 H8C 109.5 . .
O14 O11 O12 105(9) 11_556 3_565
O14 O11 O13 45(8) 11_556 9_566
O12 O11 O13 150(4) 3_565 9_566
O14 O11 C11 22(8) 11_556 .
O12 O11 C11 82(3) 3_565 .
O13 O11 C11 68(3) 9_566 .
O14 O11 C22 3(8) 11_556 9_566
O12 O11 C22 101(3) 3_565 9_566
O13 O11 C22 49(3) 9_566 9_566
C11 O11 C22 19.0(5) . 9_566
O14 O11 Zr2 142(9) 11_556 .
O12 O11 Zr2 37(2) 3_565 .
O13 O11 Zr2 173(3) 9_566 .
C11 O11 Zr2 119.7(14) . .
C22 O11 Zr2 138.8(12) 9_566 .
O11 O12 O14 28(3) 3_565 9_566
O11 O12 O13 16.3(18) 3_565 11_556
O14 O12 O13 11(3) 9_566 11_556
O11 O12 C11 81.3(19) 3_565 .
O14 O12 C11 54(3) 9_566 .
O13 O12 C11 65.0(11) 11_556 .
O11 O12 C22 65.9(19) 3_565 9_566
O14 O12 C22 38(3) 9_566 9_566
O13 O12 C22 49.6(12) 11_556 9_566
C11 O12 C22 15.5(4) . 9_566
O11 O12 Zr2 136(3) 3_565 3_565
O14 O12 Zr2 163(4) 9_566 3_565
O13 O12 Zr2 152(2) 11_556 3_565
C11 O12 Zr2 143.0(17) . 3_565
C22 O12 Zr2 158.5(15) 9_566 3_565
O14 O13 O11 31(4) 3_565 9_566
O14 O13 O12 17(3) 3_565 11_556
O11 O13 O12 14(3) 9_566 11_556
O14 O13 C11 62(3) 3_565 9_566
O11 O13 C11 92(4) 9_566 9_566
O12 O13 C11 79(2) 11_556 9_566
O14 O13 C22 86(3) 3_565 .
O11 O13 C22 116(4) 9_566 .
O12 O13 C22 103(2) 11_556 .
C11 O13 C22 23.8(6) 9_566 .
O14 O13 C12 122(3) 3_565 11_556
O11 O13 C12 152(4) 9_566 11_556
O12 O13 C12 139(2) 11_556 11_556
C11 O13 C12 60.0(5) 9_566 11_556
C22 O13 C12 36.2(6) . 11_556
O14 O13 Zr2 37(3) 3_565 9_566
O11 O13 Zr2 6(3) 9_566 9_566
O12 O13 Zr2 19.9(14) 11_556 9_566
C11 O13 Zr2 98.6(13) 9_566 9_566
C22 O13 Zr2 122.4(15) . 9_566
C12 O13 Zr2 158.6(12) 11_556 9_566
O11 O14 O13 104(10) 11_556 3_565
O11 O14 O12 48(7) 11_556 9_566
O13 O14 O12 152(5) 3_565 9_566
O11 O14 C11 153(9) 11_556 9_566
O13 O14 C11 103(2) 3_565 9_566
O12 O14 C11 105(4) 9_566 9_566
O11 O14 C22 176(9) 11_556 .
O13 O14 C22 80(2) 3_565 .
O12 O14 C22 128(4) 9_566 .
C11 O14 C22 23.1(6) 9_566 .
O11 O14 C12 154(9) 11_556 9_566
O13 O14 C12 50(2) 3_565 9_566
O12 O14 C12 158(4) 9_566 9_566
C11 O14 C12 53.0(6) 9_566 9_566
C22 O14 C12 30.0(6) . 9_566
O11 O14 Zr2 34(8) 11_556 11_556
O13 O14 Zr2 138(3) 3_565 11_556
O12 O14 Zr2 13(3) 9_566 11_556
C11 O14 Zr2 118.5(15) 9_566 11_556
C22 O14 Zr2 141.6(17) . 11_556
C12 O14 Zr2 171.6(12) 9_566 11_556
C22 C11 O14 101.1(10) 9_566 11_556
C22 C11 O14 101.1(10) 9_566 9_566
O14 C11 O14 158(2) 11_556 9_566
C22 C11 O13 86.0(10) 9_566 11_556
O14 C11 O13 172.9(15) 11_556 11_556
O14 C11 O13 15.2(14) 9_566 11_556
C22 C11 O13 86.0(10) 9_566 9_566
O14 C11 O13 15.2(14) 11_556 9_566
O14 C11 O13 172.9(15) 9_566 9_566
O13 C11 O13 172(2) 11_556 9_566
C22 C11 O11 105.8(10) 9_566 .
O14 C11 O11 4.7(14) 11_556 .
O14 C11 O11 153.1(14) 9_566 .
O13 C11 O11 168.2(15) 11_556 .
O13 C11 O11 19.8(13) 9_566 .
C22 C11 O11 105.8(10) 9_566 3_565
O14 C11 O11 153.1(14) 11_556 3_565
O14 C11 O11 4.7(14) 9_566 3_565
O13 C11 O11 19.8(13) 11_556 3_565
O13 C11 O11 168.2(15) 9_566 3_565
O11 C11 O11 148(2) . 3_565
C22 C11 O12 122.2(11) 9_566 3_565
O14 C11 O12 21.1(13) 11_556 3_565
O14 C11 O12 136.6(16) 9_566 3_565
O13 C11 O12 151.8(16) 11_556 3_565
O13 C11 O12 36.3(13) 9_566 3_565
O11 C11 O12 16.4(13) . 3_565
O11 C11 O12 132.0(16) 3_565 3_565
C22 C11 O12 122.2(11) 9_566 .
O14 C11 O12 136.6(16) 11_556 .
O14 C11 O12 21.1(13) 9_566 .
O13 C11 O12 36.3(13) 11_556 .
O13 C11 O12 151.8(16) 9_566 .
O11 C11 O12 132.0(16) . .
O11 C11 O12 16.4(13) 3_565 .
O12 C11 O12 116(2) 3_565 .
C22 C11 C12 8.5(3) 9_566 .
O14 C11 C12 109.7(11) 11_556 .
O14 C11 C12 92.6(10) 9_566 .
O13 C11 C12 77.4(10) 11_556 .
O13 C11 C12 94.5(11) 9_566 .
O11 C11 C12 114.3(10) . .
O11 C11 C12 97.3(10) 3_565 .
O12 C11 C12 130.8(12) 3_565 .
O12 C11 C12 113.7(10) . .
C22 C11 C12 8.5(3) 9_566 3_565
O14 C11 C12 92.6(10) 11_556 3_565
O14 C11 C12 109.7(11) 9_566 3_565
O13 C11 C12 94.5(11) 11_556 3_565
O13 C11 C12 77.4(10) 9_566 3_565
O11 C11 C12 97.3(10) . 3_565
O11 C11 C12 114.3(10) 3_565 3_565
O12 C11 C12 113.7(10) 3_565 3_565
O12 C11 C12 130.8(12) . 3_565
C12 C11 C12 17.1(5) . 3_565
C22 C11 C20 6.3(2) 9_566 9_566
O14 C11 C20 107.4(11) 11_556 9_566
O14 C11 C20 94.8(10) 9_566 9_566
O13 C11 C20 79.6(11) 11_556 9_566
O13 C11 C20 92.3(9) 9_566 9_566
O11 C11 C20 112.1(10) . 9_566
O11 C11 C20 99.5(10) 3_565 9_566
O12 C11 C20 128.6(11) 3_565 9_566
O12 C11 C20 115.9(11) . 9_566
C12 C11 C20 2.2(4) . 9_566
C12 C11 C20 14.8(3) 3_565 9_566
C12 C12 C20 89.7(13) 3_565 9_566
C12 C12 C20 48.4(4) 3_565 11_556
C20 C12 C20 41.2(14) 9_566 11_556
C12 C12 C22 77.2(4) 3_565 9_566
C20 C12 C22 166.9(16) 9_566 9_566
C20 C12 C22 125.7(7) 11_556 9_566
C12 C12 C17 126.1(5) 3_565 3_565
C20 C12 C17 36.4(9) 9_566 3_565
C20 C12 C17 77.7(6) 11_556 3_565
C22 C12 C17 156.7(9) 9_566 3_565
C12 C12 C17 38.78(11) 3_565 .
C20 C12 C17 50.9(13) 9_566 .
C20 C12 C17 9.6(3) 11_556 .
C22 C12 C17 116.0(5) 9_566 .
C17 C12 C17 87.3(5) 3_565 .
C12 C12 C13 158.80(10) 3_565 .
C20 C12 C13 69.1(13) 9_566 .
C20 C12 C13 110.4(3) 11_556 .
C22 C12 C13 124.0(5) 9_566 .
C17 C12 C13 32.7(5) 3_565 .
C17 C12 C13 120.01(7) . .
C12 C12 C11 81.5(3) 3_565 .
C20 C12 C11 171.1(15) 9_566 .
C20 C12 C11 129.9(6) 11_556 .
C22 C12 C11 4.24(18) 9_566 .
C17 C12 C11 152.4(8) 3_565 .
C17 C12 C11 120.3(3) . .
C13 C12 C11 119.7(3) . .
C12 C12 C21 114.9(2) 3_565 11_556
C20 C12 C21 25.2(13) 9_566 11_556
C20 C12 C21 66.5(2) 11_556 11_556
C22 C12 C21 167.9(6) 9_566 11_556
C17 C12 C21 11.2(5) 3_565 11_556
C17 C12 C21 76.12(16) . 11_556
C13 C12 C21 43.90(15) . 11_556
C11 C12 C21 163.6(4) . 11_556
C12 C12 C19 142.1(3) 3_565 9_566
C20 C12 C19 52.5(11) 9_566 9_566
C20 C12 C19 93.7(4) 11_556 9_566
C22 C12 C19 140.6(7) 9_566 9_566
C17 C12 C19 16.0(3) 3_565 9_566
C17 C12 C19 103.4(3) . 9_566
C13 C12 C19 16.7(3) . 9_566
C11 C12 C19 136.4(5) . 9_566
C21 C12 C19 27.2(3) 11_556 9_566
C12 C12 O13 124.0(8) 3_565 11_556
C20 C12 O13 146.3(17) 9_566 11_556
C20 C12 O13 172.5(9) 11_556 11_556
C22 C12 O13 46.8(7) 9_566 11_556
C17 C12 O13 109.9(11) 3_565 11_556
C17 C12 O13 162.8(8) . 11_556
C13 C12 O13 77.2(8) . 11_556
C11 C12 O13 42.6(7) . 11_556
C21 C12 O13 121.1(8) 11_556 11_556
C19 C12 O13 93.8(9) 9_566 11_556
C12 C12 C21 51.7(3) 3_565 9_566
C20 C12 C21 38.0(10) 9_566 9_566
C20 C12 C21 3.2(5) 11_556 9_566
C22 C12 C21 128.9(6) 9_566 9_566
C17 C12 C21 74.4(3) 3_565 9_566
C17 C12 C21 12.9(3) . 9_566
C13 C12 C21 107.1(3) . 9_566
C11 C12 C21 133.1(5) . 9_566
C21 C12 C21 63.2(4) 11_556 9_566
C19 C12 C21 90.49(14) 9_566 9_566
O13 C12 C21 175.7(9) 11_556 9_566
C19 C13 C17 60.6(10) 9_566 3_565
C19 C13 C21 36.8(14) 9_566 11_556
C17 C13 C21 23.8(4) 3_565 11_556
C19 C13 C20 89.7(13) 9_566 9_566
C17 C13 C20 29.1(6) 3_565 9_566
C21 C13 C20 52.9(3) 11_556 9_566
C19 C13 C12 110.9(13) 9_566 .
C17 C13 C12 50.3(5) 3_565 .
C21 C13 C12 74.1(2) 11_556 .
C20 C13 C12 21.18(12) 9_566 .
C19 C13 C14 9.1(13) 9_566 .
C17 C13 C14 69.7(5) 3_565 .
C21 C13 C14 45.9(2) 11_556 .
C20 C13 C14 98.81(12) 9_566 .
C12 C13 C14 119.99(7) . .
C19 C13 C20 89.7(13) 9_566 11_556
C17 C13 C20 29.1(6) 3_565 11_556
C21 C13 C20 52.9(3) 11_556 11_556
C20 C13 C20 0.003(19) 9_566 11_556
C12 C13 C20 21.19(11) . 11_556
C14 C13 C20 98.80(11) . 11_556
C19 C13 C12 105.7(14) 9_566 3_565
C17 C13 C12 45.2(7) 3_565 3_565
C21 C13 C12 69.0(3) 11_556 3_565
C20 C13 C12 16.06(12) 9_566 3_565
C12 C13 C12 5.13(13) . 3_565
C14 C13 C12 114.87(14) . 3_565
C20 C13 C12 16.06(11) 11_556 3_565
C19 C13 C18 6.7(10) 9_566 9_566
C17 C13 C18 67.3(4) 3_565 9_566
C21 C13 C18 43.5(4) 11_556 9_566
C20 C13 C18 96.4(4) 9_566 9_566
C12 C13 C18 117.6(4) . 9_566
C14 C13 C18 2.4(4) . 9_566
C20 C13 C18 96.4(4) 11_556 9_566
C12 C13 C18 112.4(4) 3_565 9_566
C19 C13 C16 26.3(10) 9_566 3_565
C17 C13 C16 34.3(4) 3_565 3_565
C21 C13 C16 10.5(4) 11_556 3_565
C20 C13 C16 63.4(3) 9_566 3_565
C12 C13 C16 84.6(3) . 3_565
C14 C13 C16 35.4(3) . 3_565
C20 C13 C16 63.4(3) 11_556 3_565
C12 C13 C16 79.4(4) 3_565 3_565
C18 C13 C16 33.01(9) 9_566 3_565
C19 C13 H13A 149.7 9_566 .
C17 C13 H13A 149.7 3_565 .
C21 C13 H13A 173.5 11_556 .
C20 C13 H13A 120.6 9_566 .
C12 C13 H13A 99.4 . .
C14 C13 H13A 140.6 . .
C20 C13 H13A 120.6 11_556 .
C12 C13 H13A 104.5 3_565 .
C18 C13 H13A 143.0 9_566 .
C16 C13 H13A 176.0 3_565 .
C18 C14 C19 166(2) 9_566 9_566
C18 C14 C21 119.7(13) 9_566 11_556
C19 C14 C21 46.1(7) 9_566 11_556
C18 C14 C16 70.9(12) 9_566 3_565
C19 C14 C16 94.8(9) 9_566 3_565
C21 C14 C16 48.7(3) 11_556 3_565
C18 C14 C18 0.2(8) 9_566 3_565
C19 C14 C18 166.0(13) 9_566 3_565
C21 C14 C18 119.9(5) 11_556 3_565
C16 C14 C18 71.1(4) 3_565 3_565
C18 C14 C17 138.7(17) 9_566 3_565
C19 C14 C17 27.1(4) 9_566 3_565
C21 C14 C17 19.0(4) 11_556 3_565
C16 C14 C17 67.7(6) 3_565 3_565
C18 C14 C17 138.9(9) 3_565 3_565
C18 C14 C15 50.9(13) 9_566 .
C19 C14 C15 114.9(7) 9_566 .
C21 C14 C15 68.80(11) 11_556 .
C16 C14 C15 20.1(2) 3_565 .
C18 C14 C15 51.1(6) 3_565 .
C17 C14 C15 87.8(4) 3_565 .
C18 C14 C13 170.9(13) 9_566 .
C19 C14 C13 5.1(7) 9_566 .
C21 C14 C13 51.19(12) 11_556 .
C16 C14 C13 99.9(2) 3_565 .
C18 C14 C13 171.1(6) 3_565 .
C17 C14 C13 32.2(4) 3_565 .
C15 C14 C13 120.00(7) . .
C18 C14 C14 0.3(13) 9_566 11_556
C19 C14 C14 166.1(7) 9_566 11_556
C21 C14 C14 120.01(8) 11_556 11_556
C16 C14 C14 71.3(3) 3_565 11_556
C18 C14 C14 0.1(5) 3_565 11_556
C17 C14 C14 139.0(4) 3_565 11_556
C15 C14 C14 51.21(11) . 11_556
C13 C14 C14 171.21(11) . 11_556
C18 C14 C16 38.0(10) 9_566 9_566
C19 C14 C16 127.8(10) 9_566 9_566
C21 C14 C16 81.7(3) 11_556 9_566
C16 C14 C16 32.9(2) 3_565 9_566
C18 C14 C16 38.2(2) 3_565 9_566
C17 C14 C16 100.7(7) 3_565 9_566
C15 C14 C16 12.9(3) . 9_566
C13 C14 C16 132.9(3) . 9_566
C14 C14 C16 38.3(3) 11_556 9_566
C18 C14 H14A 69.1 9_566 .
C19 C14 H14A 125.1 9_566 .
C21 C14 H14A 171.2 11_556 .
C16 C14 H14A 140.1 3_565 .
C18 C14 H14A 68.9 3_565 .
C17 C14 H14A 152.2 3_565 .
C15 C14 H14A 120.0 . .
C13 C14 H14A 120.0 . .
C14 C14 H14A 68.8 11_556 .
C16 C14 H14A 107.1 9_566 .
C16 C15 C16 179(3) 3_565 9_566
C16 C15 C18 109.1(16) 3_565 3_565
C16 C15 C18 71.5(12) 9_566 3_565
C16 C15 C18 71.5(12) 3_565 9_566
C16 C15 C18 109.1(16) 9_566 9_566
C18 C15 C18 37.7(6) 3_565 9_566
C16 C15 C15 89.7(13) 3_565 9_566
C16 C15 C15 89.7(13) 9_566 9_566
C18 C15 C15 161.2(3) 3_565 9_566
C18 C15 C15 161.2(3) 9_566 9_566
C16 C15 C14 51.5(13) 3_565 .
C16 C15 C14 129.1(14) 9_566 .
C18 C15 C14 57.6(4) 3_565 .
C18 C15 C14 20.0(2) 9_566 .
C15 C15 C14 141.21(11) 9_566 .
C16 C15 C14 129.1(14) 3_565 11_556
C16 C15 C14 51.5(13) 9_566 11_556
C18 C15 C14 20.0(2) 3_565 11_556
C18 C15 C14 57.6(4) 9_566 11_556
C15 C15 C14 141.21(11) 9_566 11_556
C14 C15 C14 77.6(2) . 11_556
C16 C15 C16 68.5(13) 3_565 .
C16 C15 C16 110.9(14) 9_566 .
C18 C15 C16 177.6(4) 3_565 .
C18 C15 C16 140.0(2) 9_566 .
C15 C15 C16 21.20(10) 9_566 .
C14 C15 C16 120.01(7) . .
C14 C15 C16 162.4(2) 11_556 .
C16 C15 C16 110.9(14) 3_565 11_556
C16 C15 C16 68.5(13) 9_566 11_556
C18 C15 C16 140.0(2) 3_565 11_556
C18 C15 C16 177.6(4) 9_566 11_556
C15 C15 C16 21.20(10) 9_566 11_556
C14 C15 C16 162.4(2) . 11_556
C14 C15 C16 120.01(7) 11_556 11_556
C16 C15 C16 42.4(2) . 11_556
C16 C15 C21 171.5(13) 3_565 .
C16 C15 C21 9.1(13) 9_566 .
C18 C15 C21 62.4(4) 3_565 .
C18 C15 C21 100.0(2) 9_566 .
C15 C15 C21 98.80(11) 9_566 .
C14 C15 C21 120.00(11) . .
C14 C15 C21 42.4(2) 11_556 .
C16 C15 C21 119.99(7) . .
C16 C15 C21 77.6(2) 11_556 .
C16 C15 C21 9.1(13) 3_565 11_556
C16 C15 C21 171.5(13) 9_566 11_556
C18 C15 C21 100.0(2) 3_565 11_556
C18 C15 C21 62.4(4) 9_566 11_556
C15 C15 C21 98.80(11) 9_566 11_556
C14 C15 C21 42.41(19) . 11_556
C14 C15 C21 119.99(11) 11_556 11_556
C16 C15 C21 77.6(2) . 11_556
C16 C15 C21 119.99(7) 11_556 11_556
C21 C15 C21 162.4(2) . 11_556
C16 C15 C17 173.9(17) 3_565 9_566
C16 C15 C17 6.7(10) 9_566 9_566
C18 C15 C17 64.8(3) 3_565 9_566
C18 C15 C17 102.5(6) 9_566 9_566
C15 C15 C17 96.4(3) 9_566 9_566
C14 C15 C17 122.4(4) . 9_566
C14 C15 C17 44.8(4) 11_556 9_566
C16 C15 C17 117.6(4) . 9_566
C16 C15 C17 75.2(4) 11_556 9_566
C21 C15 C17 2.4(3) . 9_566
C21 C15 C17 164.8(4) 11_556 9_566
C15 C16 C21 166(2) 9_566 9_566
C15 C16 C16 0.3(13) 9_566 11_556
C21 C16 C16 166.1(7) 9_566 11_556
C15 C16 C18 82.6(14) 9_566 11_556
C21 C16 C18 83.2(9) 9_566 11_556
C16 C16 C18 82.9(3) 11_556 11_556
C15 C16 C14 108.4(15) 9_566 3_565
C21 C16 C14 57.4(7) 9_566 3_565
C16 C16 C14 108.7(3) 11_556 3_565
C18 C16 C14 25.8(2) 11_556 3_565
C15 C16 C16 90.3(13) 9_566 3_565
C21 C16 C16 103.9(7) 9_566 3_565
C16 C16 C16 90.0 11_556 3_565
C18 C16 C16 172.9(3) 11_556 3_565
C14 C16 C16 161.3(3) 3_565 3_565
C15 C16 C15 69.1(14) 9_566 .
C21 C16 C15 125.1(7) 9_566 .
C16 C16 C15 68.80(10) 11_556 .
C18 C16 C15 151.7(4) 11_556 .
C14 C16 C15 177.5(3) 3_565 .
C16 C16 C15 21.20(10) 3_565 .
C15 C16 C18 50.9(13) 9_566 .
C21 C16 C18 114.9(7) 9_566 .
C16 C16 C18 51.19(11) 11_556 .
C18 C16 C18 31.7(4) 11_556 .
C14 C16 C18 57.5(3) 3_565 .
C16 C16 C18 141.20(11) 3_565 .
C15 C16 C18 120.00(7) . .
C15 C16 C17 170.9(14) 9_566 .
C21 C16 C17 5.1(7) 9_566 .
C16 C16 C17 171.21(11) 11_556 .
C18 C16 C17 88.3(4) 11_556 .
C14 C16 C17 62.5(3) 3_565 .
C16 C16 C17 98.79(11) 3_565 .
C15 C16 C17 119.99(7) . .
C18 C16 C17 120.01(11) . .
C15 C16 C19 144.6(14) 9_566 11_556
C21 C16 C19 21.2(8) 9_566 11_556
C16 C16 C19 144.9(2) 11_556 11_556
C18 C16 C19 61.97(9) 11_556 11_556
C14 C16 C19 36.2(2) 3_565 11_556
C16 C16 C19 125.1(2) 3_565 11_556
C15 C16 C19 146.3(3) . 11_556
C18 C16 C19 93.7(3) . 11_556
C17 C16 C19 26.3(3) . 11_556
C15 C16 C16 52.4(11) 9_566 9_566
C21 C16 C16 141.7(10) 9_566 9_566
C16 C16 C16 52.1(3) 11_556 9_566
C18 C16 C16 135.1(5) 11_556 9_566
C14 C16 C16 160.9(5) 3_565 9_566
C16 C16 C16 37.9(3) 3_565 9_566
C15 C16 C16 16.7(3) . 9_566
C18 C16 C16 103.3(3) . 9_566
C17 C16 C16 136.6(3) . 9_566
C19 C16 C16 162.9(4) 11_556 9_566
C15 C16 C21 120.3(14) 9_566 11_556
C21 C16 C21 73.9(7) 9_566 11_556
C16 C16 C21 120.01(5) 11_556 11_556
C18 C16 C21 157.1(3) 11_556 11_556
C14 C16 C21 131.3(3) 3_565 11_556
C16 C16 C21 30.00(5) 3_565 11_556
C15 C16 C21 51.20(10) . 11_556
C18 C16 C21 171.20(13) . 11_556
C17 C16 C21 68.79(11) . 11_556
C19 C16 C21 95.1(2) 11_556 11_556
C16 C16 C21 67.9(3) 9_566 11_556
C21 C17 C19 78.1(13) 9_566 11_556
C21 C17 C20 120.3(13) 9_566 11_556
C19 C17 C20 161.5(4) 11_556 11_556
C21 C17 C13 118.8(17) 9_566 3_565
C19 C17 C13 40.6(4) 11_556 3_565
C20 C17 C13 120.9(6) 11_556 3_565
C21 C17 C12 144.2(18) 9_566 3_565
C19 C17 C12 137.6(5) 11_556 3_565
C20 C17 C12 23.9(5) 11_556 3_565
C13 C17 C12 97.0(3) 3_565 3_565
C21 C17 C20 109.1(15) 9_566 9_566
C19 C17 C20 172.7(7) 11_556 9_566
C20 C17 C20 11.2(3) 11_556 9_566
C13 C17 C20 132.1(7) 3_565 9_566
C12 C17 C20 35.1(5) 3_565 9_566
C21 C17 C14 40.7(9) 9_566 3_565
C19 C17 C14 37.5(5) 11_556 3_565
C20 C17 C14 161.0(4) 11_556 3_565
C13 C17 C14 78.1(9) 3_565 3_565
C12 C17 C14 175.1(9) 3_565 3_565
C20 C17 C14 149.8(6) 9_566 3_565
C21 C17 C12 129.1(13) 9_566 .
C19 C17 C12 152.7(5) 11_556 .
C20 C17 C12 8.78(13) 11_556 .
C13 C17 C12 112.1(7) 3_565 .
C12 C17 C12 15.1(6) 3_565 .
C20 C17 C12 20.0(2) 9_566 .
C14 C17 C12 169.8(4) 3_565 .
C21 C17 C16 9.1(13) 9_566 .
C19 C17 C16 87.3(5) 11_556 .
C20 C17 C16 111.22(15) 11_556 .
C13 C17 C16 127.9(7) 3_565 .
C12 C17 C16 135.1(6) 3_565 .
C20 C17 C16 100.0(2) 9_566 .
C14 C17 C16 49.8(4) 3_565 .
C12 C17 C16 120.00(7) . .
C21 C17 C17 90.3(13) 9_566 3_565
C19 C17 C17 168.5(4) 11_556 3_565
C20 C17 C17 30.01(10) 11_556 3_565
C13 C17 C17 150.9(6) 3_565 3_565
C12 C17 C17 53.9(5) 3_565 3_565
C20 C17 C17 18.8(3) 9_566 3_565
C14 C17 C17 131.0(4) 3_565 3_565
C12 C17 C17 38.79(11) . 3_565
C16 C17 C17 81.21(11) . 3_565
C21 C17 C18 29.7(13) 9_566 11_556
C19 C17 C18 48.5(4) 11_556 11_556
C20 C17 C18 150.02(12) 11_556 11_556
C13 C17 C18 89.1(6) 3_565 11_556
C12 C17 C18 173.9(5) 3_565 11_556
C20 C17 C18 138.8(3) 9_566 11_556
C14 C17 C18 11.0(4) 3_565 11_556
C12 C17 C18 158.79(12) . 11_556
C16 C17 C18 38.79(10) . 11_556
C17 C17 C18 120.00(5) 3_565 11_556
C21 C17 C21 74.0(13) 9_566 11_556
C19 C17 C21 152.2(5) 11_556 11_556
C20 C17 C21 46.29(14) 11_556 11_556
C13 C17 C21 167.2(7) 3_565 11_556
C12 C17 C21 70.2(6) 3_565 11_556
C20 C17 C21 35.1(2) 9_566 11_556
C14 C17 C21 114.7(4) 3_565 11_556
C12 C17 C21 55.07(6) . 11_556
C16 C17 C21 64.93(6) . 11_556
C17 C17 C21 16.28(12) 3_565 11_556
C18 C17 C21 103.72(13) 11_556 11_556
C21 C17 H17A 110.9 9_566 .
C19 C17 H17A 32.7 11_556 .
C20 C17 H17A 128.8 11_556 .
C13 C17 H17A 7.9 3_565 .
C12 C17 H17A 104.9 3_565 .
C20 C17 H17A 140.0 9_566 .
C14 C17 H17A 70.2 3_565 .
C12 C17 H17A 120.0 . .
C16 C17 H17A 120.0 . .
C17 C17 H17A 158.8 3_565 .
C18 C17 H17A 81.2 11_556 .
C21 C17 H17A 175.1 11_556 .
C14 C18 C18 179.7(13) 9_566 11_556
C14 C18 C16 83.3(14) 9_566 11_556
C18 C18 C16 97.1(3) 11_556 11_556
C14 C18 C15 109.2(15) 9_566 9_566
C18 C18 C15 71.2(3) 11_556 9_566
C16 C18 C15 25.9(2) 11_556 9_566
C14 C18 C14 179.5(19) 9_566 3_565
C18 C18 C14 0.1(5) 11_556 3_565
C16 C18 C14 97.2(6) 11_556 3_565
C15 C18 C14 71.3(4) 9_566 3_565
C14 C18 C21 41.1(9) 9_566 3_565
C18 C18 C21 139.2(4) 11_556 3_565
C16 C18 C21 42.1(5) 11_556 3_565
C15 C18 C21 68.0(6) 9_566 3_565
C14 C18 C21 139.3(9) 3_565 3_565
C14 C18 C16 129.1(13) 9_566 .
C18 C18 C16 51.19(11) 11_556 .
C16 C18 C16 45.9(2) 11_556 .
C15 C18 C16 20.0(2) 9_566 .
C14 C18 C16 51.3(5) 3_565 .
C21 C18 C16 88.0(4) 3_565 .
C14 C18 C19 9.1(13) 9_566 .
C18 C18 C19 171.20(11) 11_556 .
C16 C18 C19 74.1(2) 11_556 .
C15 C18 C19 100.0(2) 9_566 .
C14 C18 C19 171.3(5) 3_565 .
C21 C18 C19 32.0(4) 3_565 .
C16 C18 C19 120.01(7) . .
C14 C18 C17 30.3(13) 9_566 11_556
C18 C18 C17 149.99(5) 11_556 11_556
C16 C18 C17 52.9(3) 11_556 11_556
C15 C18 C17 78.8(3) 9_566 11_556
C14 C18 C17 150.1(5) 3_565 11_556
C21 C18 C17 10.8(4) 3_565 11_556
C16 C18 C17 98.80(11) . 11_556
C19 C18 C17 21.21(11) . 11_556
C14 C18 C13 6.7(10) 9_566 9_566
C18 C18 C13 173.6(3) 11_556 9_566
C16 C18 C13 76.6(4) 11_556 9_566
C15 C18 C13 102.5(6) 9_566 9_566
C14 C18 C13 173.8(9) 3_565 9_566
C21 C18 C13 34.43(11) 3_565 9_566
C16 C18 C13 122.4(3) . 9_566
C19 C18 C13 2.4(3) . 9_566
C17 C18 C13 23.6(3) 11_556 9_566
C14 C18 C21 153.8(16) 9_566 9_566
C18 C18 C21 26.5(3) 11_556 9_566
C16 C18 C21 70.6(3) 11_556 9_566
C15 C18 C21 44.69(14) 9_566 9_566
C14 C18 C21 26.6(3) 3_565 9_566
C21 C18 C21 112.7(7) 3_565 9_566
C16 C18 C21 24.7(3) . 9_566
C19 C18 C21 144.7(3) . 9_566
C17 C18 C21 123.5(4) 11_556 9_566
C13 C18 C21 147.1(7) 9_566 9_566
C14 C18 H18A 112.1 9_566 .
C18 C18 H18A 67.6 11_556 .
C16 C18 H18A 164.7 11_556 .
C15 C18 H18A 138.8 9_566 .
C14 C18 H18A 67.5 3_565 .
C21 C18 H18A 153.2 3_565 .
C16 C18 H18A 118.8 . .
C19 C18 H18A 121.2 . .
C17 C18 H18A 142.4 11_556 .
C13 C18 H18A 118.7 9_566 .
C21 C18 H18A 94.1 9_566 .
C13 C19 C17 78.8(14) 9_566 11_556
C13 C19 C21 119.7(18) 9_566 3_565
C17 C19 C21 40.9(5) 11_556 3_565
C13 C19 C14 166(2) 9_566 9_566
C17 C19 C14 115.4(8) 11_556 9_566
C21 C19 C14 74.6(5) 3_565 9_566
C13 C19 C18 170.9(13) 9_566 .
C17 C19 C18 110.3(3) 11_556 .
C21 C19 C18 69.5(6) 3_565 .
C14 C19 C18 5.1(7) 9_566 .
C13 C19 C20 69.1(13) 9_566 .
C17 C19 C20 9.7(3) 11_556 .
C21 C19 C20 50.5(6) 3_565 .
C14 C19 C20 125.1(7) 9_566 .
C18 C19 C20 120.00(7) . .
C13 C19 C16 145.3(13) 9_566 11_556
C17 C19 C16 66.4(2) 11_556 11_556
C21 C19 C16 25.6(5) 3_565 11_556
C14 C19 C16 49.0(7) 9_566 11_556
C18 C19 C16 43.88(15) . 11_556
C20 C19 C16 76.12(16) . 11_556
C13 C19 C12 52.5(11) 9_566 9_566
C17 C19 C12 26.3(4) 11_556 9_566
C21 C19 C12 67.2(8) 3_565 9_566
C14 C19 C12 141.7(10) 9_566 9_566
C18 C19 C12 136.7(3) . 9_566
C20 C19 C12 16.7(2) . 9_566
C16 C19 C12 92.8(3) 11_556 9_566
C13 C19 C20 74.2(12) 9_566 3_565
C17 C19 C20 4.6(4) 11_556 3_565
C21 C19 C20 45.5(7) 3_565 3_565
C14 C19 C20 120.0(8) 9_566 3_565
C18 C19 C20 114.92(16) . 3_565
C20 C19 C20 5.07(14) . 3_565
C16 C19 C20 71.0(3) 11_556 3_565
C12 C19 C20 21.73(19) 9_566 3_565
C13 C19 C15 153.9(16) 9_566 9_566
C17 C19 C15 75.0(4) 11_556 9_566
C21 C19 C15 34.2(4) 3_565 9_566
C14 C19 C15 40.4(4) 9_566 9_566
C18 C19 C15 35.3(3) . 9_566
C20 C19 C15 84.7(3) . 9_566
C16 C19 C15 8.6(3) 11_556 9_566
C12 C19 C15 101.4(5) 9_566 9_566
C20 C19 C15 79.6(4) 3_565 9_566
C13 C19 C12 60.4(13) 9_566 11_556
C17 C19 C12 18.5(4) 11_556 11_556
C21 C19 C12 59.3(7) 3_565 11_556
C14 C19 C12 133.9(7) 9_566 11_556
C18 C19 C12 128.79(12) . 11_556
C20 C19 C12 8.79(10) . 11_556
C16 C19 C12 84.9(2) 11_556 11_556
C12 C19 C12 7.9(3) 9_566 11_556
C20 C19 C12 13.86(11) 3_565 11_556
C15 C19 C12 93.5(4) 9_566 11_556
C13 C19 H19A 50.8 9_566 .
C17 C19 H19A 129.7 11_556 .
C21 C19 H19A 170.5 3_565 .
C14 C19 H19A 114.9 9_566 .
C18 C19 H19A 120.0 . .
C20 C19 H19A 120.0 . .
C16 C19 H19A 163.9 11_556 .
C12 C19 H19A 103.3 9_566 .
C20 C19 H19A 125.1 3_565 .
C15 C19 H19A 155.3 9_566 .
C12 C19 H19A 111.2 11_556 .
C20 C20 C12 90.3(13) 3_565 9_566
C20 C20 C12 48.4(4) 3_565 11_556
C12 C20 C12 41.9(13) 9_566 11_556
C20 C20 C17 149.98(10) 3_565 11_556
C12 C20 C17 119.7(13) 9_566 11_556
C12 C20 C17 161.6(4) 11_556 11_556
C20 C20 C21 126.3(6) 3_565 3_565
C12 C20 C21 143.3(18) 9_566 3_565
C12 C20 C21 174.8(9) 11_556 3_565
C17 C20 C21 23.6(6) 11_556 3_565
C20 C20 C17 18.8(3) 3_565 9_566
C12 C20 C17 109.2(15) 9_566 9_566
C12 C20 C17 67.3(7) 11_556 9_566
C17 C20 C17 131.2(3) 11_556 9_566
C21 C20 C17 107.5(3) 3_565 9_566
C20 C20 C13 179.99(7) 3_565 9_566
C12 C20 C13 89.7(13) 9_566 9_566
C12 C20 C13 131.6(4) 11_556 9_566
C17 C20 C13 30.00(11) 11_556 9_566
C21 C20 C13 53.7(6) 3_565 9_566
C17 C20 C13 161.2(3) 9_566 9_566
C20 C20 C21 38.80(11) 3_565 .
C12 C20 C21 129.1(13) 9_566 .
C12 C20 C21 87.2(5) 11_556 .
C17 C20 C21 111.18(15) 11_556 .
C21 C20 C21 87.5(5) 3_565 .
C17 C20 C21 20.0(2) 9_566 .
C13 C20 C21 141.18(15) 9_566 .
C20 C20 C19 158.80(10) 3_565 .
C12 C20 C19 110.9(13) 9_566 .
C12 C20 C19 152.8(5) 11_556 .
C17 C20 C19 8.81(13) 11_556 .
C21 C20 C19 32.5(5) 3_565 .
C17 C20 C19 140.0(2) 9_566 .
C13 C20 C19 21.19(13) 9_566 .
C21 C20 C19 119.99(7) . .
C20 C20 C22 81.6(3) 3_565 .
C12 C20 C22 8.8(11) 9_566 .
C12 C20 C22 33.1(3) 11_556 .
C17 C20 C22 128.5(3) 11_556 .
C21 C20 C22 152.1(8) 3_565 .
C17 C20 C22 100.4(6) 9_566 .
C13 C20 C22 98.4(3) 9_566 .
C21 C20 C22 120.4(4) . .
C19 C20 C22 119.6(3) . .
C20 C20 C13 0.01(5) 3_565 11_556
C12 C20 C13 90.3(13) 9_566 11_556
C12 C20 C13 48.4(4) 11_556 11_556
C17 C20 C13 149.98(12) 11_556 11_556
C21 C20 C13 126.3(6) 3_565 11_556
C17 C20 C13 18.8(3) 9_566 11_556
C13 C20 C13 179.98(13) 9_566 11_556
C21 C20 C13 38.80(10) . 11_556
C19 C20 C13 158.79(12) . 11_556
C22 C20 C13 81.6(3) . 11_556
C20 C20 C16 103.72(12) 3_565 11_556
C12 C20 C16 165.9(13) 9_566 11_556
C12 C20 C16 152.2(5) 11_556 11_556
C17 C20 C16 46.26(14) 11_556 11_556
C21 C20 C16 22.6(5) 3_565 11_556
C17 C20 C16 84.9(2) 9_566 11_556
C13 C20 C16 76.27(15) 9_566 11_556
C21 C20 C16 64.92(5) . 11_556
C19 C20 C16 55.08(6) . 11_556
C22 C20 C16 174.7(4) . 11_556
C13 C20 C16 103.72(13) 11_556 11_556
C17 C21 C19 61.0(10) 9_566 3_565
C17 C21 C16 166(2) 9_566 9_566
C19 C21 C16 133.2(13) 3_565 9_566
C17 C21 C14 120.3(13) 9_566 11_556
C19 C21 C14 59.3(7) 3_565 11_556
C16 C21 C14 73.9(7) 9_566 11_556
C17 C21 C20 36.0(8) 9_566 3_565
C19 C21 C20 97.0(3) 3_565 3_565
C16 C21 C20 129.8(13) 9_566 3_565
C14 C21 C20 156.3(6) 11_556 3_565
C17 C21 C13 37.4(13) 9_566 11_556
C19 C21 C13 23.6(5) 3_565 11_556
C16 C21 C13 156.8(9) 9_566 11_556
C14 C21 C13 82.9(3) 11_556 11_556
C20 C21 C13 73.4(5) 3_565 11_556
C17 C21 C18 139.5(17) 9_566 3_565
C19 C21 C18 78.5(10) 3_565 3_565
C16 C21 C18 54.7(4) 9_566 3_565
C14 C21 C18 19.2(4) 11_556 3_565
C20 C21 C18 175.5(9) 3_565 3_565
C13 C21 C18 102.1(5) 11_556 3_565
C17 C21 C20 50.9(13) 9_566 .
C19 C21 C20 111.9(8) 3_565 .
C16 C21 C20 114.9(7) 9_566 .
C14 C21 C20 171.20(13) 11_556 .
C20 C21 C20 14.9(6) 3_565 .
C13 C21 C20 88.3(4) 11_556 .
C18 C21 C20 169.6(4) 3_565 .
C17 C21 C15 170.9(13) 9_566 .
C19 C21 C15 128.1(8) 3_565 .
C16 C21 C15 5.1(7) 9_566 .
C14 C21 C15 68.79(12) 11_556 .
C20 C21 C15 134.9(6) 3_565 .
C13 C21 C15 151.7(4) 11_556 .
C18 C21 C15 49.6(4) 3_565 .
C20 C21 C15 120.01(7) . .
C17 C21 C12 24.6(13) 9_566 11_556
C19 C21 C12 85.6(5) 3_565 11_556
C16 C21 C12 141.2(8) 9_566 11_556
C14 C21 C12 144.9(3) 11_556 11_556
C20 C21 C12 11.4(5) 3_565 11_556
C13 C21 C12 62.00(10) 11_556 11_556
C18 C21 C12 164.1(5) 3_565 11_556
C20 C21 C12 26.3(3) . 11_556
C15 C21 C12 146.3(3) . 11_556
C17 C21 C21 89.7(13) 9_566 3_565
C19 C21 C21 150.7(7) 3_565 3_565
C16 C21 C21 76.1(7) 9_566 3_565
C14 C21 C21 149.99(8) 11_556 3_565
C20 C21 C21 53.7(6) 3_565 3_565
C13 C21 C21 127.1(3) 11_556 3_565
C18 C21 C21 130.8(4) 3_565 3_565
C20 C21 C21 38.80(11) . 3_565
C15 C21 C21 81.21(11) . 3_565
C12 C21 C21 65.1(2) 11_556 3_565
C17 C21 C16 119.7(13) 9_566 11_556
C19 C21 C16 179.3(7) 3_565 11_556
C16 C21 C16 46.1(7) 9_566 11_556
C14 C21 C16 119.99(10) 11_556 11_556
C20 C21 C16 83.7(6) 3_565 11_556
C13 C21 C16 157.1(3) 11_556 11_556
C18 C21 C16 100.8(4) 3_565 11_556
C20 C21 C16 68.81(11) . 11_556
C15 C21 C16 51.20(11) . 11_556
C12 C21 C16 95.1(2) 11_556 11_556
C21 C21 C16 30.00(5) 3_565 11_556
C17 C21 H21A 69.1 9_566 .
C19 C21 H21A 8.1 3_565 .
C16 C21 H21A 125.1 9_566 .
C14 C21 H21A 51.2 11_556 .
C20 C21 H21A 105.1 3_565 .
C13 C21 H21A 31.7 11_556 .
C18 C21 H21A 70.4 3_565 .
C20 C21 H21A 120.0 . .
C15 C21 H21A 120.0 . .
C12 C21 H21A 93.7 11_556 .
C21 C21 H21A 158.8 3_565 .
C16 C21 H21A 171.2 11_556 .
C11 C22 C12 167.2(4) 9_566 9_566
C11 C22 C12 167.2(4) 9_566 11_556
C12 C22 C12 25.5(8) 9_566 11_556
C11 C22 O13 70.3(12) 9_566 .
C12 C22 O13 122.5(13) 9_566 .
C12 C22 O13 97.0(11) 11_556 .
C11 C22 O13 70.3(12) 9_566 3_565
C12 C22 O13 97.0(11) 9_566 3_565
C12 C22 O13 122.5(13) 11_556 3_565
O13 C22 O13 141(2) . 3_565
C11 C22 O14 55.8(11) 9_566 .
C12 C22 O14 111.4(12) 9_566 .
C12 C22 O14 137.0(13) 11_556 .
O13 C22 O14 126.1(18) . .
O13 C22 O14 14.5(15) 3_565 .
C11 C22 O14 55.8(11) 9_566 3_565
C12 C22 O14 137.0(13) 9_566 3_565
C12 C22 O14 111.4(12) 11_556 3_565
O13 C22 O14 14.5(15) . 3_565
O13 C22 O14 126.1(18) 3_565 3_565
O14 C22 O14 112(2) . 3_565
C11 C22 O11 55.2(8) 9_566 9_566
C12 C22 O11 137.6(9) 9_566 9_566
C12 C22 O11 112.0(10) 11_556 9_566
O13 C22 O11 15.1(14) . 9_566
O13 C22 O11 125.5(15) 3_565 9_566
O14 C22 O11 111.0(15) . 9_566
O14 C22 O11 0.6(14) 3_565 9_566
C11 C22 O11 55.2(8) 9_566 11_556
C12 C22 O11 112.0(10) 9_566 11_556
C12 C22 O11 137.6(9) 11_556 11_556
O13 C22 O11 125.5(15) . 11_556
O13 C22 O11 15.1(14) 3_565 11_556
O14 C22 O11 0.6(14) . 11_556
O14 C22 O11 111.0(15) 3_565 11_556
O11 C22 O11 110.4(17) 9_566 11_556
C11 C22 C20 171.6(3) 9_566 .
C12 C22 C20 4.3(5) 9_566 .
C12 C22 C20 21.2(4) 11_556 .
O13 C22 C20 118.2(11) . .
O13 C22 C20 101.3(12) 3_565 .
O14 C22 C20 115.8(11) . .
O14 C22 C20 132.6(12) 3_565 .
O11 C22 C20 133.2(9) 9_566 .
O11 C22 C20 116.4(9) 11_556 .
C11 C22 C20 171.6(3) 9_566 3_565
C12 C22 C20 21.2(4) 9_566 3_565
C12 C22 C20 4.3(5) 11_556 3_565
O13 C22 C20 101.3(12) . 3_565
O13 C22 C20 118.2(11) 3_565 3_565
O14 C22 C20 132.6(12) . 3_565
O14 C22 C20 115.8(11) 3_565 3_565
O11 C22 C20 116.4(9) 9_566 3_565
O11 C22 C20 133.2(9) 11_556 3_565
C20 C22 C20 16.9(6) . 3_565
C11 C22 O12 42.3(8) 9_566 11_556
C12 C22 O12 150.5(10) 9_566 11_556
C12 C22 O12 124.9(8) 11_556 11_556
O13 C22 O12 27.9(13) . 11_556
O13 C22 O12 112.6(15) 3_565 11_556
O14 C22 O12 98.1(15) . 11_556
O14 C22 O12 13.5(13) 3_565 11_556
O11 C22 O12 12.9(11) 9_566 11_556
O11 C22 O12 97.5(12) 11_556 11_556
C20 C22 O12 146.1(9) . 11_556
C20 C22 O12 129.2(9) 3_565 11_556
C31 O31 Zr2 135.8(15) . .
O31 C31 O31 123(2) 11 .
O31 C31 C32 117.4(10) 11 .
O31 C31 C32 117.4(10) . .
O31 C31 C32 117.4(10) 11 13
O31 C31 C32 117.4(10) . 13
C32 C31 C32 32.1(9) . 13
C32 C32 C33 101.0(8) 13 .
C32 C32 C33 101.0(8) 13 11
C33 C32 C33 119.77(19) . 11
C32 C32 C31 74.0(5) 13 .
C33 C32 C31 119.91(9) . .
C33 C32 C31 119.91(9) 11 .
C32 C32 C33 51.1(7) 13 6
C33 C32 C33 122.9(7) . 6
C33 C32 C33 49.9(13) 11 6
C31 C32 C33 100.4(7) . 6
C32 C32 C33 51.1(7) 13 13
C33 C32 C33 49.9(13) . 13
C33 C32 C33 122.9(7) 11 13
C31 C32 C33 100.4(7) . 13
C33 C32 C33 86.7(9) 6 13
C33 C33 C32 79.0(8) 13 .
C33 C33 C34 106.0(5) 13 .
C32 C33 C34 119.95(12) . .
C33 C33 C32 51.1(7) 13 13
C32 C33 C32 27.8(7) . 13
C34 C33 C32 121.8(4) . 13
C33 C33 H33A 82.8 13 .
C32 C33 H33A 120.0 . .
C34 C33 H33A 119.9 . .
C32 C33 H33A 109.7 13 .
C34B C35 C34 119.84(14) 11 .
C34B C35 C34 0.003(2) 11 11
C34 C35 C34 119.84(14) . 11
C34B C35 C36 120.07(6) 11 .
C34 C35 C36 120.07(6) . .
C34 C35 C36 120.07(6) 11 .
C37 C36 C35 180.0(3) . .
C36 C37 C37 168.5(14) . 5
C33 C34 C35 119.85(10) . .
C33 C34 C38 120.0(4) . .
C35 C34 C38 120.0(4) . .
C34 C38 H38A 109.5 . .
C34 C38 H38B 109.5 . .
H38A C38 H38B 109.5 . .
C34 C38 H38C 109.5 . .
H38A C38 H38C 109.5 . .
H38B C38 H38C 109.5 . .

loop_
_geom_bond_atom_site_label_1
_geom_bond_atom_site_label_2
_geom_bond_distance
_geom_bond_site_symmetry_2
Zr1 O2S 2.134(13) 5_565
Zr1 O2S 2.134(13) .
Zr1 O1S 2.182(13) .
Zr1 O1S 2.182(13) 11
Zr1 O1 2.247(8) 14_565
Zr1 O1 2.247(8) 11
Zr1 O1 2.247(8) 5_565
Zr1 O1 2.247(8) .
Zr1 Zr2 3.5225(17) 11
Zr1 Zr2 3.5225(17) 9_565
Zr1 Zr2 3.5225(17) 3_565
Zr1 Zr2 3.5225(17) .
Zr2 O12 1.860(10) 3_565
Zr2 O11 2.136(15) .
Zr2 O2S 2.157(8) 13
Zr2 O2S 2.157(8) .
Zr2 O1S 2.160(7) 3_565
Zr2 O1S 2.160(7) .
Zr2 O31 2.235(19) .
Zr2 O2 2.245(9) .
Zr2 O2 2.245(9) 13
Zr2 O14 2.320(10) 11_556
Zr2 O13 2.566(17) 9_566
Zr2 Zr2 3.483(3) 3_565
O1S Zr2 2.160(7) 3_565
O2S Zr2 2.158(8) 11
O1 C1 1.286(5) .
O2 C1 1.284(5) .
C1 C2 1.513(9) .
C2 C7 1.385(9) .
C2 C3 1.377(9) .
C3 C4 1.384(8) .
C3 H3A 0.9500 .
C4 C5 1.396(8) .
C4 H4A 0.9500 .
C5 C6 1.395(8) .
C5 C5 1.512(9) 7
C6 C7 1.381(8) .
C6 C8 1.513(9) .
C7 H7A 0.9500 .
C8 H8A 0.9800 .
C8 H8B 0.9800 .
C8 H8C 0.9800 .
O11 O14 0.228(13) 11_556
O11 O12 0.36(3) 3_565
O11 O13 0.43(3) 9_566
O11 C11 1.275(10) .
O11 C22 1.494(10) 9_566
O12 O11 0.36(3) 3_565
O12 O14 0.48(2) 9_566
O12 O13 0.77(3) 11_556
O12 C11 1.278(10) .
O12 C22 1.606(11) 9_566
O12 Zr2 1.860(10) 3_565
O13 O14 0.32(3) 3_565
O13 O11 0.43(3) 9_566
O13 O12 0.77(3) 11_556
O13 C11 1.181(16) 9_566
O13 C22 1.252(9) .
O13 C12 1.704(12) 11_556
O13 Zr2 2.566(17) 9_566
O14 O11 0.228(13) 11_556
O14 O13 0.32(3) 3_565
O14 O12 0.48(2) 9_566
O14 C11 1.068(17) 9_566
O14 C22 1.267(10) .
O14 C12 1.891(10) 9_566
O14 Zr2 2.320(10) 11_556
C11 C22 0.506(13) 9_566
C11 O14 1.068(17) 11_556
C11 O14 1.068(17) 9_566
C11 O13 1.181(16) 11_556
C11 O13 1.181(16) 9_566
C11 O11 1.275(10) 3_565
C11 O12 1.278(10) 3_565
C11 C12 1.512(8) .
C11 C12 1.512(8) 3_565
C11 C20 2.010(8) 9_566
C12 C12 0.448(13) 3_565
C12 C20 0.502(3) 9_566
C12 C20 0.672(7) 11_556
C12 C22 1.015(10) 9_566
C12 C17 1.078(8) 3_565
C12 C17 1.3901(8) .
C12 C13 1.3902(8) .
C12 C21 1.514(3) 11_556
C12 C19 1.638(9) 9_566
C12 O13 1.704(12) 11_556
C12 C21 1.751(7) 9_566
C13 C19 0.503(3) 9_566
C13 C17 0.757(10) 3_565
C13 C21 1.092(3) 11_556
C13 C20 1.299(11) 9_566
C13 C14 1.3903(9) .
C13 C20 1.742(7) 11_556
C13 C12 1.816(13) 3_565
C13 C18 1.888(3) 9_566
C13 C16 1.949(6) 3_565
C13 H13A 0.9500 .
C14 C18 0.502(3) 9_566
C14 C19 0.898(4) 9_566
C14 C21 1.006(4) 11_556
C14 C16 1.147(11) 3_565
C14 C18 1.239(6) 3_565
C14 C17 1.332(9) 3_565
C14 C15 1.3901(8) .
C14 C14 1.742(4) 11_556
C14 C16 1.751(8) 9_566
C14 H14A 0.9600 .
C15 C16 0.503(2) 3_565
C15 C16 0.503(2) 9_566
C15 C18 1.142(11) 3_565
C15 C18 1.142(11) 9_566
C15 C15 1.299(12) 9_566
C15 C14 1.3901(8) 11_556
C15 C16 1.3902(7) .
C15 C16 1.3903(7) 11_556
C15 C21 1.3903(9) .
C15 C21 1.3903(9) 11_556
C15 C17 1.888(3) 9_566
C16 C15 0.503(2) 9_566
C16 C21 0.897(4) 9_566
C16 C16 1.005(5) 11_556
C16 C18 1.092(2) 11_556
C16 C14 1.147(11) 3_565
C16 C16 1.294(12) 3_565
C16 C18 1.3902(8) .
C16 C17 1.3902(9) .
C16 C19 1.515(3) 11_556
C16 C16 1.638(10) 9_566
C16 C21 1.742(4) 11_556
C17 C21 0.503(3) 9_566
C17 C19 0.672(7) 11_556
C17 C20 0.737(8) 11_556
C17 C13 0.757(10) 3_565
C17 C12 1.078(8) 3_565
C17 C20 1.142(11) 9_566
C17 C14 1.332(9) 3_565
C17 C17 1.718(12) 3_565
C17 C18 1.741(7) 11_556
C17 C21 1.793(5) 11_556
C17 H17A 0.9600 .
C18 C14 0.502(3) 9_566
C18 C18 0.737(8) 11_556
C18 C16 1.092(2) 11_556
C18 C15 1.142(11) 9_566
C18 C14 1.239(6) 3_565
C18 C21 1.328(10) 3_565
C18 C19 1.3902(9) .
C18 C17 1.741(7) 11_556
C18 C13 1.888(3) 9_566
C18 C21 1.947(5) 9_566
C18 H18A 0.9679 .
C19 C13 0.503(3) 9_566
C19 C17 0.672(7) 11_556
C19 C21 0.752(11) 3_565
C19 C14 0.898(4) 9_566
C19 C20 1.3903(8) .
C19 C16 1.515(3) 11_556
C19 C12 1.638(9) 9_566
C19 C20 1.810(14) 3_565
C19 C15 1.947(5) 9_566
C19 C12 2.011(9) 11_556
C19 H19A 0.9601 .
C20 C20 0.443(15) 3_565
C20 C12 0.502(3) 9_566
C20 C12 0.671(7) 11_556
C20 C17 0.737(8) 11_556
C20 C21 1.081(9) 3_565
C20 C17 1.142(11) 9_566
C20 C13 1.299(11) 9_566
C20 C21 1.3901(8) .
C20 C22 1.508(10) .
C20 C13 1.742(7) 11_556
C20 C16 1.794(5) 11_556
C21 C17 0.503(3) 9_566
C21 C19 0.752(11) 3_565
C21 C16 0.897(4) 9_566
C21 C14 1.006(4) 11_556
C21 C20 1.081(9) 3_565
C21 C13 1.092(3) 11_556
C21 C18 1.328(10) 3_565
C21 C12 1.514(3) 11_556
C21 C21 1.724(13) 3_565
C21 C16 1.742(4) 11_556
C21 H21A 0.9602 .
C22 C11 0.506(13) 9_566
C22 C12 1.015(10) 9_566
C22 C12 1.015(10) 11_556
C22 O13 1.252(9) 3_565
C22 O14 1.267(10) 3_565
C22 O11 1.494(10) 9_566
C22 O11 1.494(10) 11_556
C22 C20 1.508(10) 3_565
C22 O12 1.606(11) 11_556
O31 C31 1.24(2) .
C31 O31 1.24(2) 11
C31 C32 1.509(10) .
C31 C32 1.509(10) 13
C32 C32 0.83(2) 13
C32 C33 1.3904(10) .
C32 C33 1.3904(10) 11
C32 C33 1.753(15) 6
C32 C33 1.753(15) 13
C33 C33 1.37(4) 13
C33 C34 1.3907(9) .
C33 C32 1.753(15) 13
C33 H33A 0.9601 .
C35 C34B 1.3911(9) 11
C35 C34 1.3911(9) .
C35 C34 1.3911(9) 11
C35 C36 1.506(7) .
C36 C37 1.199(5) .
C37 C37 1.42(4) 5
C34 C38 1.505(10) .
C38 H38A 0.9800 .
C38 H38B 0.9800 .
C38 H38C 0.9800 .

loop_
_geom_torsion_atom_site_label_1
_geom_torsion_atom_site_label_2
_geom_torsion_atom_site_label_3
_geom_torsion_atom_site_label_4
_geom_torsion
_geom_torsion_site_symmetry_1
_geom_torsion_site_symmetry_4
O12 Zr2 O1S Zr2 -79.1(7) 3_565 3_565
O11 Zr2 O1S Zr2 -83.4(6) . 3_565
O2S Zr2 O1S Zr2 57.4(7) 13 3_565
O2S Zr2 O1S Zr2 118.1(7) . 3_565
O1S Zr2 O1S Zr2 -2.8(8) 3_565 3_565
O31 Zr2 O1S Zr2 152.0(8) . 3_565
O2 Zr2 O1S Zr2 -161.3(7) . 3_565
O2 Zr2 O1S Zr2 -40.6(11) 13 3_565
O14 Zr2 O1S Zr2 -81.3(6) 11_556 3_565
O13 Zr2 O1S Zr2 -84.2(6) 9_566 3_565
O12 Zr2 O1S Zr1 163.9(7) 3_565 .
O11 Zr2 O1S Zr1 159.5(6) . .
O2S Zr2 O1S Zr1 -59.6(6) 13 .
O2S Zr2 O1S Zr1 1.1(5) . .
O1S Zr2 O1S Zr1 -119.8(3) 3_565 .
O31 Zr2 O1S Zr1 35.0(12) . .
O2 Zr2 O1S Zr1 81.7(5) . .
O2 Zr2 O1S Zr1 -157.6(5) 13 .
O14 Zr2 O1S Zr1 161.7(6) 11_556 .
O13 Zr2 O1S Zr1 158.8(5) 9_566 .
Zr2 Zr2 O1S Zr1 -117.0(9) 3_565 .
O2S Zr1 O1S Zr2 1.1(5) 5_565 3_565
O2S Zr1 O1S Zr2 -117.5(7) . 3_565
O1S Zr1 O1S Zr2 -58.2(4) 11 3_565
O1 Zr1 O1S Zr2 81.6(5) 14_565 3_565
O1 Zr1 O1S Zr2 -153.1(4) 11 3_565
O1 Zr1 O1S Zr2 36.7(10) 5_565 3_565
O1 Zr1 O1S Zr2 162.0(6) . 3_565
Zr2 Zr1 O1S Zr2 -87.8(4) 11 3_565
Zr2 Zr1 O1S Zr2 -28.6(4) 9_565 3_565
Zr2 Zr1 O1S Zr2 -116.4(9) . 3_565
O2S Zr1 O1S Zr2 117.5(7) 5_565 .
O2S Zr1 O1S Zr2 -1.1(5) . .
O1S Zr1 O1S Zr2 58.2(4) 11 .
O1 Zr1 O1S Zr2 -162.0(6) 14_565 .
O1 Zr1 O1S Zr2 -36.7(10) 11 .
O1 Zr1 O1S Zr2 153.1(4) 5_565 .
O1 Zr1 O1S Zr2 -81.6(5) . .
Zr2 Zr1 O1S Zr2 28.6(4) 11 .
Zr2 Zr1 O1S Zr2 87.8(4) 9_565 .
Zr2 Zr1 O1S Zr2 116.4(9) 3_565 .
O2S Zr1 O2S Zr2 -59.7(5) 5_565 .
O1S Zr1 O2S Zr2 1.1(5) . .
O1S Zr1 O2S Zr2 -120.4(7) 11 .
O1 Zr1 O2S Zr2 32.7(12) 14_565 .
O1 Zr1 O2S Zr2 159.0(6) 11 .
O1 Zr1 O2S Zr2 -152.1(4) 5_565 .
O1 Zr1 O2S Zr2 81.7(5) . .
Zr2 Zr1 O2S Zr2 -119.3(10) 11 .
Zr2 Zr1 O2S Zr2 -89.4(5) 9_565 .
Zr2 Zr1 O2S Zr2 -29.9(5) 3_565 .
O2S Zr1 O2S Zr2 59.7(5) 5_565 11
O1S Zr1 O2S Zr2 120.4(7) . 11
O1S Zr1 O2S Zr2 -1.1(5) 11 11
O1 Zr1 O2S Zr2 152.1(4) 14_565 11
O1 Zr1 O2S Zr2 -81.7(5) 11 11
O1 Zr1 O2S Zr2 -32.7(12) 5_565 11
O1 Zr1 O2S Zr2 -159.0(6) . 11
Zr2 Zr1 O2S Zr2 29.9(5) 9_565 11
Zr2 Zr1 O2S Zr2 89.4(5) 3_565 11
Zr2 Zr1 O2S Zr2 119.3(10) . 11
O12 Zr2 O2S Zr1 -26.5(13) 3_565 .
O11 Zr2 O2S Zr1 -36.5(12) . .
O2S Zr2 O2S Zr1 120.1(4) 13 .
O1S Zr2 O2S Zr1 60.2(6) 3_565 .
O1S Zr2 O2S Zr1 -1.1(5) . .
O31 Zr2 O2S Zr1 -160.0(7) . .
O2 Zr2 O2S Zr1 -83.3(6) . .
O2 Zr2 O2S Zr1 158.8(5) 13 .
O14 Zr2 O2S Zr1 -31.3(13) 11_556 .
O13 Zr2 O2S Zr1 -38.4(12) 9_566 .
Zr2 Zr2 O2S Zr1 30.3(5) 3_565 .
O12 Zr2 O2S Zr2 -147.2(9) 3_565 11
O11 Zr2 O2S Zr2 -157.1(7) . 11
O2S Zr2 O2S Zr2 -0.6(9) 13 11
O1S Zr2 O2S Zr2 -60.5(7) 3_565 11
O1S Zr2 O2S Zr2 -121.8(7) . 11
O31 Zr2 O2S Zr2 79.3(6) . 11
O2 Zr2 O2S Zr2 156.0(7) . 11
O2 Zr2 O2S Zr2 38.1(11) 13 11
O14 Zr2 O2S Zr2 -152.0(8) 11_556 11
O13 Zr2 O2S Zr2 -159.1(6) 9_566 11
Zr2 Zr2 O2S Zr2 -90.4(6) 3_565 11
O2S Zr1 O1 C1 72.8(15) 5_565 .
O2S Zr1 O1 C1 -30.5(12) . .
O1S Zr1 O1 C1 42.3(12) . .
O1S Zr1 O1 C1 -64.8(15) 11 .
O1 Zr1 O1 C1 121.5(12) 14_565 .
O1 Zr1 O1 C1 -110.2(12) 11 .
O1 Zr1 O1 C1 -175.1(13) 5_565 .
Zr2 Zr1 O1 C1 -43.1(13) 11 .
Zr2 Zr1 O1 C1 2.3(18) 9_565 .
Zr2 Zr1 O1 C1 53.4(13) 3_565 .
Zr2 Zr1 O1 C1 5.6(12) . .
O12 Zr2 O2 C1 -113.8(14) 3_565 .
O11 Zr2 O2 C1 -120.0(14) . .
O2S Zr2 O2 C1 69.7(16) 13 .
O2S Zr2 O2 C1 32.2(13) . .
O1S Zr2 O2 C1 -76.8(16) 3_565 .
O1S Zr2 O2 C1 -40.2(13) . .
O31 Zr2 O2 C1 111.4(14) . .
O2 Zr2 O2 C1 174.2(11) 13 .
O14 Zr2 O2 C1 -116.9(14) 11_556 .
O13 Zr2 O2 C1 -121.1(14) 9_566 .
Zr2 Zr2 O2 C1 -52.1(14) 3_565 .
Zr2 O2 C1 O1 11(3) . .
Zr2 O2 C1 C2 -173.4(6) . .
Zr1 O1 C1 O2 -12(3) . .
Zr1 O1 C1 C2 171.7(5) . .
O2 C1 C2 C7 172.2(13) . .
O1 C1 C2 C7 -10.9(12) . .
O2 C1 C2 C3 -7.7(13) . .
O1 C1 C2 C3 169.2(12) . .
C7 C2 C3 C4 0.2(4) . .
C1 C2 C3 C4 -179.9(3) . .
C2 C3 C4 C5 -0.2(6) . .
C3 C4 C5 C6 0.1(8) . .
C3 C4 C5 C5 -173.4(9) . 7
C4 C5 C6 C7 0.1(8) . .
C5 C5 C6 C7 173.6(9) 7 .
C4 C5 C6 C8 179.7(5) . .
C5 C5 C6 C8 -6.8(11) 7 .
C3 C2 C7 C6 0.0(6) . .
C1 C2 C7 C6 -179.9(4) . .
C5 C6 C7 C2 -0.1(8) . .
C8 C6 C7 C2 -179.7(4) . .
O12 Zr2 O11 O14 0.00(3) 3_565 11_556
O2S Zr2 O11 O14 -71.2(9) 13 11_556
O2S Zr2 O11 O14 71.2(9) . 11_556
O1S Zr2 O11 O14 -37.3(3) 3_565 11_556
O1S Zr2 O11 O14 37.3(3) . 11_556
O31 Zr2 O11 O14 180.00(3) . 11_556
O2 Zr2 O11 O14 118.5(3) . 11_556
O2 Zr2 O11 O14 -118.5(3) 13 11_556
O13 Zr2 O11 O14 180.00(11) 9_566 11_556
Zr2 Zr2 O11 O14 0.00(3) 3_565 11_556
O2S Zr2 O11 O12 -71.2(9) 13 3_565
O2S Zr2 O11 O12 71.2(9) . 3_565
O1S Zr2 O11 O12 -37.3(3) 3_565 3_565
O1S Zr2 O11 O12 37.3(3) . 3_565
O31 Zr2 O11 O12 180.00(2) . 3_565
O2 Zr2 O11 O12 118.5(3) . 3_565
O2 Zr2 O11 O12 -118.5(3) 13 3_565
O14 Zr2 O11 O12 0.00(4) 11_556 3_565
O13 Zr2 O11 O12 180.00(10) 9_566 3_565
Zr2 Zr2 O11 O12 0.00(2) 3_565 3_565
O12 Zr2 O11 O13 180.00(10) 3_565 9_566
O2S Zr2 O11 O13 108.8(9) 13 9_566
O2S Zr2 O11 O13 -108.8(9) . 9_566
O1S Zr2 O11 O13 142.7(3) 3_565 9_566
O1S Zr2 O11 O13 -142.7(3) . 9_566
O31 Zr2 O11 O13 0.00(9) . 9_566
O2 Zr2 O11 O13 -61.5(3) . 9_566
O2 Zr2 O11 O13 61.5(3) 13 9_566
O14 Zr2 O11 O13 180.00(10) 11_556 9_566
Zr2 Zr2 O11 O13 180.00(9) 3_565 9_566
O12 Zr2 O11 C11 0.000(17) 3_565 .
O2S Zr2 O11 C11 -71.2(9) 13 .
O2S Zr2 O11 C11 71.2(9) . .
O1S Zr2 O11 C11 -37.3(3) 3_565 .
O1S Zr2 O11 C11 37.3(3) . .
O31 Zr2 O11 C11 180.000(1) . .
O2 Zr2 O11 C11 118.5(3) . .
O2 Zr2 O11 C11 -118.5(3) 13 .
O14 Zr2 O11 C11 0.00(3) 11_556 .
O13 Zr2 O11 C11 180.00(10) 9_566 .
Zr2 Zr2 O11 C11 0.000(1) 3_565 .
O12 Zr2 O11 C22 0.000(15) 3_565 9_566
O2S Zr2 O11 C22 -71.2(9) 13 9_566
O2S Zr2 O11 C22 71.2(9) . 9_566
O1S Zr2 O11 C22 -37.3(3) 3_565 9_566
O1S Zr2 O11 C22 37.3(3) . 9_566
O31 Zr2 O11 C22 180.000(2) . 9_566
O2 Zr2 O11 C22 118.5(3) . 9_566
O2 Zr2 O11 C22 -118.5(3) 13 9_566
O14 Zr2 O11 C22 0.00(3) 11_556 9_566
O13 Zr2 O11 C22 180.00(10) 9_566 9_566
Zr2 Zr2 O11 C22 0.000(2) 3_565 9_566
O14 O11 C11 C22 0.00(5) 11_556 9_566
O12 O11 C11 C22 180.000(12) 3_565 9_566
O13 O11 C11 C22 0.000(12) 9_566 9_566
Zr2 O11 C11 C22 180.000(4) . 9_566
O12 O11 C11 O14 180.00(6) 3_565 11_556
O13 O11 C11 O14 0.00(6) 9_566 11_556
C22 O11 C11 O14 0.00(6) 9_566 11_556
Zr2 O11 C11 O14 180.00(6) . 11_556
O14 O11 C11 O14 180.00(6) 11_556 9_566
O12 O11 C11 O14 0.000(18) 3_565 9_566
O13 O11 C11 O14 180.000(17) 9_566 9_566
C22 O11 C11 O14 180.000(14) 9_566 9_566
Zr2 O11 C11 O14 0.000(11) . 9_566
O14 O11 C11 O13 180.00(6) 11_556 11_556
O12 O11 C11 O13 0.000(18) 3_565 11_556
O13 O11 C11 O13 180.000(17) 9_566 11_556
C22 O11 C11 O13 180.000(15) 9_566 11_556
Zr2 O11 C11 O13 0.000(13) . 11_556
O14 O11 C11 O13 0.00(5) 11_556 9_566
O12 O11 C11 O13 180.000(18) 3_565 9_566
C22 O11 C11 O13 0.000(15) 9_566 9_566
Zr2 O11 C11 O13 180.000(13) . 9_566
O14 O11 C11 O11 180.00(5) 11_556 3_565
O12 O11 C11 O11 0.000(5) 3_565 3_565
O13 O11 C11 O11 180.000(10) 9_566 3_565
C22 O11 C11 O11 180.000(5) 9_566 3_565
Zr2 O11 C11 O11 0.000(9) . 3_565
O14 O11 C11 O12 180.00(5) 11_556 3_565
O13 O11 C11 O12 180.000(17) 9_566 3_565
C22 O11 C11 O12 180.000(14) 9_566 3_565
Zr2 O11 C11 O12 0.000(12) . 3_565
O14 O11 C11 O12 180.00(5) 11_556 .
O12 O11 C11 O12 0.000(12) 3_565 .
O13 O11 C11 O12 180.000(13) 9_566 .
C22 O11 C11 O12 180.000(10) 9_566 .
Zr2 O11 C11 O12 0.000(2) . .
O14 O11 C11 C12 0.00(5) 11_556 .
O12 O11 C11 C12 180.000(12) 3_565 .
O13 O11 C11 C12 0.000(11) 9_566 .
C22 O11 C11 C12 0.000(6) 9_566 .
Zr2 O11 C11 C12 180.000(1) . .
O14 O11 C11 C12 0.00(5) 11_556 3_565
O12 O11 C11 C12 180.000(12) 3_565 3_565
O13 O11 C11 C12 0.000(11) 9_566 3_565
C22 O11 C11 C12 0.000(6) 9_566 3_565
Zr2 O11 C11 C12 180.000(1) . 3_565
O14 O11 C11 C20 0.00(5) 11_556 9_566
O12 O11 C11 C20 180.000(12) 3_565 9_566
O13 O11 C11 C20 0.000(11) 9_566 9_566
C22 O11 C11 C20 0.000(6) 9_566 9_566
Zr2 O11 C11 C20 180.000(1) . 9_566
O11 O12 C11 C22 0.000(15) 3_565 9_566
O14 O12 C11 C22 0.000(14) 9_566 9_566
O13 O12 C11 C22 0.000(9) 11_556 9_566
Zr2 O12 C11 C22 180.000(6) 3_565 9_566
O11 O12 C11 O14 180.000(15) 3_565 11_556
O14 O12 C11 O14 180.000(14) 9_566 11_556
O13 O12 C11 O14 180.000(9) 11_556 11_556
C22 O12 C11 O14 180.000(15) 9_566 11_556
Zr2 O12 C11 O14 0.000(6) 3_565 11_556
O11 O12 C11 O14 0.00(2) 3_565 9_566
O13 O12 C11 O14 0.000(16) 11_556 9_566
C22 O12 C11 O14 0.000(19) 9_566 9_566
Zr2 O12 C11 O14 180.000(15) 3_565 9_566
O11 O12 C11 O13 0.000(16) 3_565 11_556
O14 O12 C11 O13 0.000(15) 9_566 11_556
C22 O12 C11 O13 0.000(14) 9_566 11_556
Zr2 O12 C11 O13 180.000(10) 3_565 11_556
O11 O12 C11 O13 180.000(16) 3_565 9_566
O14 O12 C11 O13 180.000(15) 9_566 9_566
O13 O12 C11 O13 180.000(10) 11_556 9_566
C22 O12 C11 O13 180.000(16) 9_566 9_566
Zr2 O12 C11 O13 0.000(8) 3_565 9_566
O11 O12 C11 O11 180.000(15) 3_565 .
O14 O12 C11 O11 180.000(15) 9_566 .
O13 O12 C11 O11 180.000(9) 11_556 .
C22 O12 C11 O11 180.000(14) 9_566 .
Zr2 O12 C11 O11 0.000(6) 3_565 .
O14 O12 C11 O11 0.00(2) 9_566 3_565
O13 O12 C11 O11 0.000(17) 11_556 3_565
C22 O12 C11 O11 0.00(2) 9_566 3_565
Zr2 O12 C11 O11 180.000(17) 3_565 3_565
O11 O12 C11 O12 180.000(14) 3_565 3_565
O14 O12 C11 O12 180.000(13) 9_566 3_565
O13 O12 C11 O12 180.000(8) 11_556 3_565
C22 O12 C11 O12 180.000(14) 9_566 3_565
Zr2 O12 C11 O12 0.000(4) 3_565 3_565
O11 O12 C11 C12 0.000(14) 3_565 .
O14 O12 C11 C12 0.000(13) 9_566 .
O13 O12 C11 C12 0.000(7) 11_556 .
C22 O12 C11 C12 0.000(11) 9_566 .
Zr2 O12 C11 C12 180.000(4) 3_565 .
O11 O12 C11 C12 0.000(14) 3_565 3_565
O14 O12 C11 C12 0.000(13) 9_566 3_565
O13 O12 C11 C12 0.000(7) 11_556 3_565
C22 O12 C11 C12 0.000(11) 9_566 3_565
Zr2 O12 C11 C12 180.000(5) 3_565 3_565
O11 O12 C11 C20 0.000(15) 3_565 9_566
O14 O12 C11 C20 0.000(13) 9_566 9_566
O13 O12 C11 C20 0.000(8) 11_556 9_566
C22 O12 C11 C20 0.000(11) 9_566 9_566
Zr2 O12 C11 C20 180.000(5) 3_565 9_566
C22 C11 C12 C12 0.00(2) 9_566 3_565
O14 C11 C12 C12 0.000(3) 11_556 3_565
O14 C11 C12 C12 180.000(3) 9_566 3_565
O13 C11 C12 C12 180.000(3) 11_556 3_565
O13 C11 C12 C12 0.000(2) 9_566 3_565
O11 C11 C12 C12 0.000(3) . 3_565
O11 C11 C12 C12 180.000(3) 3_565 3_565
O12 C11 C12 C12 0.000(3) 3_565 3_565
O12 C11 C12 C12 180.000(2) . 3_565
C20 C11 C12 C12 0.00(3) 9_566 3_565
C22 C11 C12 C20 0.00(2) 9_566 9_566
O14 C11 C12 C20 0.000(12) 11_556 9_566
O14 C11 C12 C20 180.000(13) 9_566 9_566
O13 C11 C12 C20 180.000(12) 11_556 9_566
O13 C11 C12 C20 0.000(12) 9_566 9_566
O11 C11 C12 C20 0.000(12) . 9_566
O11 C11 C12 C20 180.000(12) 3_565 9_566
O12 C11 C12 C20 0.000(11) 3_565 9_566
O12 C11 C12 C20 180.000(13) . 9_566
C12 C11 C12 C20 0.000(13) 3_565 9_566
C22 C11 C12 C20 0.00(2) 9_566 11_556
O14 C11 C12 C20 0.000(3) 11_556 11_556
O14 C11 C12 C20 180.000(2) 9_566 11_556
O13 C11 C12 C20 180.000(2) 11_556 11_556
O13 C11 C12 C20 0.000(3) 9_566 11_556
O11 C11 C12 C20 0.000(3) . 11_556
O11 C11 C12 C20 180.000(2) 3_565 11_556
O12 C11 C12 C20 0.000(3) 3_565 11_556
O12 C11 C12 C20 180.000(2) . 11_556
C12 C11 C12 C20 0.000(4) 3_565 11_556
C20 C11 C12 C20 0.00(3) 9_566 11_556
O14 C11 C12 C22 0.00(3) 11_556 9_566
O14 C11 C12 C22 180.00(3) 9_566 9_566
O13 C11 C12 C22 180.00(3) 11_556 9_566
O13 C11 C12 C22 0.00(3) 9_566 9_566
O11 C11 C12 C22 0.00(3) . 9_566
O11 C11 C12 C22 180.00(3) 3_565 9_566
O12 C11 C12 C22 0.00(3) 3_565 9_566
O12 C11 C12 C22 180.00(3) . 9_566
C12 C11 C12 C22 0.00(3) 3_565 9_566
C20 C11 C12 C22 0.00(5) 9_566 9_566
C22 C11 C12 C17 180.00(2) 9_566 3_565
O14 C11 C12 C17 180.000(2) 11_556 3_565
O14 C11 C12 C17 0.000(2) 9_566 3_565
O13 C11 C12 C17 0.000(2) 11_556 3_565
O13 C11 C12 C17 180.000(2) 9_566 3_565
O11 C11 C12 C17 180.000(2) . 3_565
O11 C11 C12 C17 0.000(2) 3_565 3_565
O12 C11 C12 C17 180.000(2) 3_565 3_565
O12 C11 C12 C17 0.000(2) . 3_565
C12 C11 C12 C17 180.000(5) 3_565 3_565
C20 C11 C12 C17 180.00(3) 9_566 3_565
C22 C11 C12 C17 0.00(2) 9_566 .
O14 C11 C12 C17 0.000(2) 11_556 .
O14 C11 C12 C17 180.000(2) 9_566 .
O13 C11 C12 C17 180.000(1) 11_556 .
O13 C11 C12 C17 0.000(1) 9_566 .
O11 C11 C12 C17 0.000(1) . .
O11 C11 C12 C17 180.000(1) 3_565 .
O12 C11 C12 C17 0.000(1) 3_565 .
O12 C11 C12 C17 180.000(1) . .
C12 C11 C12 C17 0.000(4) 3_565 .
C20 C11 C12 C17 0.00(3) 9_566 .
C22 C11 C12 C13 180.00(2) 9_566 .
O14 C11 C12 C13 180.000(1) 11_556 .
O14 C11 C12 C13 0.000(2) 9_566 .
O13 C11 C12 C13 0.000(2) 11_556 .
O13 C11 C12 C13 180.000(1) 9_566 .
O11 C11 C12 C13 180.000(1) . .
O11 C11 C12 C13 0.000(2) 3_565 .
O12 C11 C12 C13 180.000(2) 3_565 .
O12 C11 C12 C13 0.000(1) . .
C12 C11 C12 C13 180.000(5) 3_565 .
C20 C11 C12 C13 180.00(3) 9_566 .
C22 C11 C12 C21 180.00(2) 9_566 11_556
O14 C11 C12 C21 180.000(4) 11_556 11_556
O14 C11 C12 C21 0.000(4) 9_566 11_556
O13 C11 C12 C21 0.000(4) 11_556 11_556
O13 C11 C12 C21 180.000(4) 9_566 11_556
O11 C11 C12 C21 180.000(4) . 11_556
O11 C11 C12 C21 0.000(4) 3_565 11_556
O12 C11 C12 C21 180.000(4) 3_565 11_556
O12 C11 C12 C21 0.000(4) . 11_556
C12 C11 C12 C21 180.000(8) 3_565 11_556
C20 C11 C12 C21 180.00(3) 9_566 11_556
C22 C11 C12 C19 180.00(2) 9_566 9_566
O14 C11 C12 C19 180.000(1) 11_556 9_566
O14 C11 C12 C19 0.000(2) 9_566 9_566
O13 C11 C12 C19 0.000(2) 11_556 9_566
O13 C11 C12 C19 180.000(1) 9_566 9_566
O11 C11 C12 C19 180.000(1) . 9_566
O11 C11 C12 C19 0.000(2) 3_565 9_566
O12 C11 C12 C19 180.000(1) 3_565 9_566
O12 C11 C12 C19 0.000(2) . 9_566
C12 C11 C12 C19 180.000(4) 3_565 9_566
C20 C11 C12 C19 180.00(3) 9_566 9_566
C22 C11 C12 O13 180.00(2) 9_566 11_556
O14 C11 C12 O13 180.000(5) 11_556 11_556
O14 C11 C12 O13 0.000(5) 9_566 11_556
O13 C11 C12 O13 180.000(5) 9_566 11_556
O11 C11 C12 O13 180.000(5) . 11_556
O11 C11 C12 O13 0.000(5) 3_565 11_556
O12 C11 C12 O13 180.000(5) 3_565 11_556
O12 C11 C12 O13 0.000(5) . 11_556
C12 C11 C12 O13 180.000(6) 3_565 11_556
C20 C11 C12 O13 180.00(3) 9_566 11_556
C22 C11 C12 C21 0.00(2) 9_566 9_566
O14 C11 C12 C21 0.000(2) 11_556 9_566
O14 C11 C12 C21 180.000(2) 9_566 9_566
O13 C11 C12 C21 180.000(1) 11_556 9_566
O13 C11 C12 C21 0.000(2) 9_566 9_566
O11 C11 C12 C21 0.000(1) . 9_566
O11 C11 C12 C21 180.000(2) 3_565 9_566
O12 C11 C12 C21 0.000(2) 3_565 9_566
O12 C11 C12 C21 180.000(2) . 9_566
C12 C11 C12 C21 0.000(4) 3_565 9_566
C20 C11 C12 C21 0.00(3) 9_566 9_566
C12 C12 C13 C19 0.000(6) 3_565 9_566
C20 C12 C13 C19 0.000(4) 9_566 9_566
C20 C12 C13 C19 0.0 11_556 9_566
C22 C12 C13 C19 180.000(3) 9_566 9_566
C17 C12 C13 C19 0.000(2) 3_565 9_566
C17 C12 C13 C19 0.000(1) . 9_566
C11 C12 C13 C19 180.000(3) . 9_566
C21 C12 C13 C19 0.000(1) 11_556 9_566
O13 C12 C13 C19 180.000(2) 11_556 9_566
C21 C12 C13 C19 0.000(1) 9_566 9_566
C12 C12 C13 C17 0.000(9) 3_565 3_565
C20 C12 C13 C17 0.000(3) 9_566 3_565
C20 C12 C13 C17 0.000(1) 11_556 3_565
C22 C12 C13 C17 180.000(2) 9_566 3_565
C17 C12 C13 C17 0.000(1) . 3_565
C11 C12 C13 C17 180.000(2) . 3_565
C21 C12 C13 C17 0.000(2) 11_556 3_565
C19 C12 C13 C17 0.000(3) 9_566 3_565
O13 C12 C13 C17 180.000(2) 11_556 3_565
C21 C12 C13 C17 0.000(1) 9_566 3_565
C12 C12 C13 C21 0.000(8) 3_565 11_556
C20 C12 C13 C21 0.000(2) 9_566 11_556
C20 C12 C13 C21 0.000(2) 11_556 11_556
C22 C12 C13 C21 180.0 9_566 11_556
C17 C12 C13 C21 0.000(4) 3_565 11_556
C17 C12 C13 C21 0.000(2) . 11_556
C11 C12 C13 C21 180.000(1) . 11_556
C19 C12 C13 C21 0.000(1) 9_566 11_556
O13 C12 C13 C21 180.0 11_556 11_556
C21 C12 C13 C21 0.000(1) 9_566 11_556
C12 C12 C13 C20 0.000(8) 3_565 9_566
C20 C12 C13 C20 0.000(3) 11_556 9_566
C22 C12 C13 C20 180.000(5) 9_566 9_566
C17 C12 C13 C20 0.000(3) 3_565 9_566
C17 C12 C13 C20 0.000(2) . 9_566
C11 C12 C13 C20 180.000(4) . 9_566
C21 C12 C13 C20 0.000(4) 11_556 9_566
C19 C12 C13 C20 0.000(4) 9_566 9_566
O13 C12 C13 C20 180.000(2) 11_556 9_566
C21 C12 C13 C20 0.000(2) 9_566 9_566
C12 C12 C13 C14 0.000(4) 3_565 .
C20 C12 C13 C14 0.000(2) 9_566 .
C20 C12 C13 C14 0.000(3) 11_556 .
C22 C12 C13 C14 180.0 9_566 .
C17 C12 C13 C14 0.000(2) 3_565 .
C17 C12 C13 C14 0.0 . .
C11 C12 C13 C14 180.0 . .
C21 C12 C13 C14 0.000(2) 11_556 .
C19 C12 C13 C14 0.000(2) 9_566 .
O13 C12 C13 C14 180.0 11_556 .
C21 C12 C13 C14 0.0 9_566 .
C12 C12 C13 C20 0.000(7) 3_565 11_556
C20 C12 C13 C20 0.000(2) 9_566 11_556
C22 C12 C13 C20 180.000(4) 9_566 11_556
C17 C12 C13 C20 0.000(2) 3_565 11_556
C17 C12 C13 C20 0.000(3) . 11_556
C11 C12 C13 C20 180.000(4) . 11_556
C21 C12 C13 C20 0.000(3) 11_556 11_556
C19 C12 C13 C20 0.000(2) 9_566 11_556
O13 C12 C13 C20 180.000(2) 11_556 11_556
C21 C12 C13 C20 0.000(3) 9_566 11_556
C20 C12 C13 C12 0.000(4) 9_566 3_565
C20 C12 C13 C12 0.000(4) 11_556 3_565
C22 C12 C13 C12 180.000(4) 9_566 3_565
C17 C12 C13 C12 0.000(5) 3_565 3_565
C17 C12 C13 C12 0.000(4) . 3_565
C11 C12 C13 C12 180.000(4) . 3_565
C21 C12 C13 C12 0.000(5) 11_556 3_565
C19 C12 C13 C12 0.000(7) 9_566 3_565
O13 C12 C13 C12 180.000(4) 11_556 3_565
C21 C12 C13 C12 0.000(4) 9_566 3_565
C12 C12 C13 C18 0.000(4) 3_565 9_566
C20 C12 C13 C18 0.000(3) 9_566 9_566
C20 C12 C13 C18 0.000(2) 11_556 9_566
C22 C12 C13 C18 180.000(1) 9_566 9_566
C17 C12 C13 C18 0.000(3) 3_565 9_566
C17 C12 C13 C18 0.000(1) . 9_566
C11 C12 C13 C18 180.000(1) . 9_566
C21 C12 C13 C18 0.000(2) 11_556 9_566
C19 C12 C13 C18 0.000(2) 9_566 9_566
O13 C12 C13 C18 180.000(2) 11_556 9_566
C21 C12 C13 C18 0.0 9_566 9_566
C12 C12 C13 C16 0.000(5) 3_565 3_565
C20 C12 C13 C16 0.000(3) 9_566 3_565
C20 C12 C13 C16 0.0 11_556 3_565
C22 C12 C13 C16 180.000(1) 9_566 3_565
C17 C12 C13 C16 0.0 3_565 3_565
C17 C12 C13 C16 0.0 . 3_565
C11 C12 C13 C16 180.0 . 3_565
C21 C12 C13 C16 0.0 11_556 3_565
C19 C12 C13 C16 0.000(2) 9_566 3_565
O13 C12 C13 C16 180.000(1) 11_556 3_565
C21 C12 C13 C16 0.0 9_566 3_565
C19 C13 C14 C18 0.00(3) 9_566 9_566
C17 C13 C14 C18 0.000(14) 3_565 9_566
C21 C13 C14 C18 0.000(16) 11_556 9_566
C20 C13 C14 C18 0.000(12) 9_566 9_566
C12 C13 C14 C18 0.000(15) . 9_566
C20 C13 C14 C18 0.000(13) 11_556 9_566
C12 C13 C14 C18 0.000(12) 3_565 9_566
C16 C13 C14 C18 0.000(14) 3_565 9_566
C17 C13 C14 C19 0.00(2) 3_565 9_566
C21 C13 C14 C19 0.00(2) 11_556 9_566
C20 C13 C14 C19 0.00(2) 9_566 9_566
C12 C13 C14 C19 0.00(2) . 9_566
C20 C13 C14 C19 0.00(2) 11_556 9_566
C12 C13 C14 C19 0.00(2) 3_565 9_566
C18 C13 C14 C19 0.00(3) 9_566 9_566
C16 C13 C14 C19 0.00(2) 3_565 9_566
C19 C13 C14 C21 0.000(17) 9_566 11_556
C17 C13 C14 C21 0.000(1) 3_565 11_556
C20 C13 C14 C21 0.000(1) 9_566 11_556
C12 C13 C14 C21 0.0 . 11_556
C20 C13 C14 C21 0.0 11_556 11_556
C12 C13 C14 C21 0.000(2) 3_565 11_556
C18 C13 C14 C21 0.000(11) 9_566 11_556
C16 C13 C14 C21 0.000(1) 3_565 11_556
C19 C13 C14 C16 0.000(18) 9_566 3_565
C17 C13 C14 C16 0.000(2) 3_565 3_565
C21 C13 C14 C16 0.000(2) 11_556 3_565
C20 C13 C14 C16 0.0 9_566 3_565
C12 C13 C14 C16 0.000(2) . 3_565
C20 C13 C14 C16 0.000(2) 11_556 3_565
C12 C13 C14 C16 0.0 3_565 3_565
C18 C13 C14 C16 0.000(12) 9_566 3_565
C19 C13 C14 C18 0.000(19) 9_566 3_565
C17 C13 C14 C18 0.000(6) 3_565 3_565
C21 C13 C14 C18 0.000(7) 11_556 3_565
C20 C13 C14 C18 0.000(6) 9_566 3_565
C12 C13 C14 C18 0.000(6) . 3_565
C20 C13 C14 C18 0.000(6) 11_556 3_565
C12 C13 C14 C18 0.000(10) 3_565 3_565
C18 C13 C14 C18 0.000(16) 9_566 3_565
C16 C13 C14 C18 0.000(7) 3_565 3_565
C19 C13 C14 C17 0.00(2) 9_566 3_565
C21 C13 C14 C17 0.000(1) 11_556 3_565
C20 C13 C14 C17 0.0 9_566 3_565
C12 C13 C14 C17 0.000(2) . 3_565
C20 C13 C14 C17 0.000(1) 11_556 3_565
C12 C13 C14 C17 0.000(2) 3_565 3_565
C18 C13 C14 C17 0.000(13) 9_566 3_565
C16 C13 C14 C17 0.000(3) 3_565 3_565
C19 C13 C14 C15 0.000(16) 9_566 .
C17 C13 C14 C15 0.0 3_565 .
C21 C13 C14 C15 0.0 11_556 .
C20 C13 C14 C15 0.000(2) 9_566 .
C12 C13 C14 C15 0.0 . .
C20 C13 C14 C15 0.0 11_556 .
C12 C13 C14 C15 0.000(2) 3_565 .
C18 C13 C14 C15 0.000(11) 9_566 .
C16 C13 C14 C15 0.000(2) 3_565 .
C19 C13 C14 C14 0.000(9) 9_566 11_556
C17 C13 C14 C14 0.000(7) 3_565 11_556
C21 C13 C14 C14 0.000(7) 11_556 11_556
C20 C13 C14 C14 0.000(10) 9_566 11_556
C12 C13 C14 C14 0.000(9) . 11_556
C20 C13 C14 C14 0.000(8) 11_556 11_556
C12 C13 C14 C14 0.000(10) 3_565 11_556
C18 C13 C14 C14 0.000(10) 9_566 11_556
C16 C13 C14 C14 0.000(9) 3_565 11_556
C19 C13 C14 C16 0.000(18) 9_566 9_566
C17 C13 C14 C16 0.000(3) 3_565 9_566
C21 C13 C14 C16 0.000(2) 11_556 9_566
C20 C13 C14 C16 0.0 9_566 9_566
C12 C13 C14 C16 0.0 . 9_566
C20 C13 C14 C16 0.0 11_556 9_566
C12 C13 C14 C16 0.000(1) 3_565 9_566
C18 C13 C14 C16 0.000(11) 9_566 9_566
C16 C13 C14 C16 0.0 3_565 9_566
C18 C14 C15 C16 180.000(6) 9_566 3_565
C19 C14 C15 C16 0.000(4) 9_566 3_565
C21 C14 C15 C16 0.000(5) 11_556 3_565
C18 C14 C15 C16 180.000(4) 3_565 3_565
C17 C14 C15 C16 0.000(4) 3_565 3_565
C13 C14 C15 C16 0.000(2) . 3_565
C14 C14 C15 C16 180.000(4) 11_556 3_565
C16 C14 C15 C16 180.000(3) 9_566 3_565
C18 C14 C15 C16 0.000(5) 9_566 9_566
C19 C14 C15 C16 180.000(3) 9_566 9_566
C21 C14 C15 C16 180.000(3) 11_556 9_566
C16 C14 C15 C16 180.000(3) 3_565 9_566
C18 C14 C15 C16 0.000(4) 3_565 9_566
C17 C14 C15 C16 180.000(2) 3_565 9_566
C13 C14 C15 C16 180.000(3) . 9_566
C14 C14 C15 C16 0.000(4) 11_556 9_566
C18 C14 C15 C18 0.000(3) 9_566 3_565
C19 C14 C15 C18 180.000(2) 9_566 3_565
C21 C14 C15 C18 180.0 11_556 3_565
C16 C14 C15 C18 180.000(3) 3_565 3_565
C17 C14 C15 C18 180.000(2) 3_565 3_565
C13 C14 C15 C18 180.000(2) . 3_565
C14 C14 C15 C18 0.000(1) 11_556 3_565
C16 C14 C15 C18 0.000(3) 9_566 3_565
C19 C14 C15 C18 180.000(6) 9_566 9_566
C21 C14 C15 C18 180.000(6) 11_556 9_566
C16 C14 C15 C18 180.000(6) 3_565 9_566
C18 C14 C15 C18 0.000(7) 3_565 9_566
C17 C14 C15 C18 180.000(6) 3_565 9_566
C13 C14 C15 C18 180.000(6) . 9_566
C14 C14 C15 C18 0.000(7) 11_556 9_566
C16 C14 C15 C18 0.000(8) 9_566 9_566
C18 C14 C15 C15 180.000(5) 9_566 9_566
C19 C14 C15 C15 0.000(4) 9_566 9_566
C21 C14 C15 C15 0.000(3) 11_556 9_566
C16 C14 C15 C15 0.000(5) 3_565 9_566
C18 C14 C15 C15 180.000(4) 3_565 9_566
C17 C14 C15 C15 0.000(3) 3_565 9_566
C13 C14 C15 C15 0.000(2) . 9_566
C14 C14 C15 C15 180.000(3) 11_556 9_566
C16 C14 C15 C15 180.000(4) 9_566 9_566
C18 C14 C15 C14 0.000(4) 9_566 11_556
C19 C14 C15 C14 180.000(1) 9_566 11_556
C21 C14 C15 C14 180.000(1) 11_556 11_556
C16 C14 C15 C14 180.000(4) 3_565 11_556
C18 C14 C15 C14 0.000(3) 3_565 11_556
C17 C14 C15 C14 180.000(1) 3_565 11_556
C13 C14 C15 C14 180.0 . 11_556
C16 C14 C15 C14 0.000(3) 9_566 11_556
C18 C14 C15 C16 180.000(3) 9_566 .
C19 C14 C15 C16 0.000(2) 9_566 .
C21 C14 C15 C16 0.0 11_556 .
C16 C14 C15 C16 0.000(3) 3_565 .
C18 C14 C15 C16 180.000(2) 3_565 .
C17 C14 C15 C16 0.0 3_565 .
C13 C14 C15 C16 0.0 . .
C14 C14 C15 C16 180.000(1) 11_556 .
C16 C14 C15 C16 180.000(2) 9_566 .
C18 C14 C15 C16 180.000(3) 9_566 11_556
C19 C14 C15 C16 0.000(4) 9_566 11_556
C21 C14 C15 C16 0.000(4) 11_556 11_556
C16 C14 C15 C16 0.000(1) 3_565 11_556
C18 C14 C15 C16 180.000(4) 3_565 11_556
C17 C14 C15 C16 0.000(4) 3_565 11_556
C13 C14 C15 C16 0.000(6) . 11_556
C14 C14 C15 C16 180.000(5) 11_556 11_556
C16 C14 C15 C16 180.000(4) 9_566 11_556
C18 C14 C15 C21 0.000(4) 9_566 .
C19 C14 C15 C21 180.000(1) 9_566 .
C21 C14 C15 C21 180.000(1) 11_556 .
C16 C14 C15 C21 180.000(2) 3_565 .
C18 C14 C15 C21 0.000(2) 3_565 .
C17 C14 C15 C21 180.0 3_565 .
C13 C14 C15 C21 180.0 . .
C14 C14 C15 C21 0.000(2) 11_556 .
C16 C14 C15 C21 0.000(3) 9_566 .
C18 C14 C15 C21 180.000(3) 9_566 11_556
C19 C14 C15 C21 0.000(1) 9_566 11_556
C16 C14 C15 C21 0.000(4) 3_565 11_556
C18 C14 C15 C21 180.000(1) 3_565 11_556
C17 C14 C15 C21 0.000(2) 3_565 11_556
C13 C14 C15 C21 0.000(1) . 11_556
C14 C14 C15 C21 180.000(1) 11_556 11_556
C16 C14 C15 C21 180.000(2) 9_566 11_556
C18 C14 C15 C17 0.000(2) 9_566 9_566
C19 C14 C15 C17 180.000(2) 9_566 9_566
C21 C14 C15 C17 180.0 11_556 9_566
C16 C14 C15 C17 180.000(2) 3_565 9_566
C18 C14 C15 C17 0.0 3_565 9_566
C17 C14 C15 C17 180.000(2) 3_565 9_566
C13 C14 C15 C17 180.000(1) . 9_566
C14 C14 C15 C17 0.0 11_556 9_566
C16 C14 C15 C17 0.000(2) 9_566 9_566
C16 C15 C16 C15 180.000(4) 3_565 9_566
C16 C15 C16 C15 0.000(4) 9_566 9_566
C18 C15 C16 C15 180.00(4) 3_565 9_566
C18 C15 C16 C15 180.000(5) 9_566 9_566
C14 C15 C16 C15 180.000(4) . 9_566
C14 C15 C16 C15 0.000(6) 11_556 9_566
C16 C15 C16 C15 0.000(2) 11_556 9_566
C21 C15 C16 C15 0.000(1) . 9_566
C21 C15 C16 C15 180.000(3) 11_556 9_566
C17 C15 C16 C15 0.000(1) 9_566 9_566
C16 C15 C16 C21 0.000(3) 3_565 9_566
C16 C15 C16 C21 180.0 9_566 9_566
C18 C15 C16 C21 0.00(4) 3_565 9_566
C18 C15 C16 C21 0.000(1) 9_566 9_566
C15 C15 C16 C21 180.000(6) 9_566 9_566
C14 C15 C16 C21 0.000(1) . 9_566
C14 C15 C16 C21 180.000(3) 11_556 9_566
C16 C15 C16 C21 180.000(4) 11_556 9_566
C21 C15 C16 C21 180.000(2) . 9_566
C21 C15 C16 C21 0.000(2) 11_556 9_566
C17 C15 C16 C21 180.000(2) 9_566 9_566
C16 C15 C16 C16 180.000(1) 3_565 11_556
C16 C15 C16 C16 0.000(1) 9_566 11_556
C18 C15 C16 C16 180.00(4) 3_565 11_556
C18 C15 C16 C16 180.000(2) 9_566 11_556
C15 C15 C16 C16 0.000(2) 9_566 11_556
C14 C15 C16 C16 180.0 . 11_556
C14 C15 C16 C16 0.000(4) 11_556 11_556
C21 C15 C16 C16 0.000(2) . 11_556
C21 C15 C16 C16 180.0 11_556 11_556
C17 C15 C16 C16 0.000(2) 9_566 11_556
C16 C15 C16 C18 180.000(2) 3_565 11_556
C16 C15 C16 C18 0.000(2) 9_566 11_556
C18 C15 C16 C18 180.00(4) 3_565 11_556
C18 C15 C16 C18 180.000(2) 9_566 11_556
C15 C15 C16 C18 0.000(2) 9_566 11_556
C14 C15 C16 C18 180.000(2) . 11_556
C14 C15 C16 C18 0.000(5) 11_556 11_556
C16 C15 C16 C18 0.000(3) 11_556 11_556
C21 C15 C16 C18 0.000(2) . 11_556
C21 C15 C16 C18 180.000(1) 11_556 11_556
C17 C15 C16 C18 0.000(2) 9_566 11_556
C16 C15 C16 C14 180.000(9) 3_565 3_565
C16 C15 C16 C14 0.000(9) 9_566 3_565
C18 C15 C16 C14 180.00(4) 3_565 3_565
C18 C15 C16 C14 180.000(9) 9_566 3_565
C15 C15 C16 C14 0.000(9) 9_566 3_565
C14 C15 C16 C14 180.000(9) . 3_565
C14 C15 C16 C14 0.000(10) 11_556 3_565
C16 C15 C16 C14 0.000(10) 11_556 3_565
C21 C15 C16 C14 0.000(10) . 3_565
C21 C15 C16 C14 180.000(9) 11_556 3_565
C17 C15 C16 C14 0.000(10) 9_566 3_565
C16 C15 C16 C16 180.000(3) 9_566 3_565
C18 C15 C16 C16 0.00(4) 3_565 3_565
C18 C15 C16 C16 0.000(5) 9_566 3_565
C15 C15 C16 C16 180.000(4) 9_566 3_565
C14 C15 C16 C16 0.000(4) . 3_565
C14 C15 C16 C16 180.000(5) 11_556 3_565
C16 C15 C16 C16 180.000(2) 11_556 3_565
C21 C15 C16 C16 180.000(2) . 3_565
C21 C15 C16 C16 0.000(5) 11_556 3_565
C17 C15 C16 C16 180.000(2) 9_566 3_565
C16 C15 C16 C18 180.000(2) 3_565 .
C16 C15 C16 C18 0.000(2) 9_566 .
C18 C15 C16 C18 180.00(4) 3_565 .
C18 C15 C16 C18 180.000(1) 9_566 .
C15 C15 C16 C18 0.0 9_566 .
C14 C15 C16 C18 180.0 . .
C14 C15 C16 C18 0.000(4) 11_556 .
C16 C15 C16 C18 0.000(2) 11_556 .
C21 C15 C16 C18 0.000(1) . .
C21 C15 C16 C18 180.000(1) 11_556 .
C17 C15 C16 C18 0.000(1) 9_566 .
C16 C15 C16 C17 0.000(3) 3_565 .
C16 C15 C16 C17 180.000(3) 9_566 .
C18 C15 C16 C17 0.00(4) 3_565 .
C18 C15 C16 C17 0.0 9_566 .
C15 C15 C16 C17 180.000(4) 9_566 .
C14 C15 C16 C17 0.0 . .
C14 C15 C16 C17 180.000(5) 11_556 .
C16 C15 C16 C17 180.000(2) 11_556 .
C21 C15 C16 C17 180.0 . .
C21 C15 C16 C17 0.000(1) 11_556 .
C17 C15 C16 C17 180.0 9_566 .
C16 C15 C16 C19 0.000(2) 3_565 11_556
C16 C15 C16 C19 180.0 9_566 11_556
C18 C15 C16 C19 0.00(4) 3_565 11_556
C18 C15 C16 C19 0.000(1) 9_566 11_556
C15 C15 C16 C19 180.000(7) 9_566 11_556
C14 C15 C16 C19 0.0 . 11_556
C14 C15 C16 C19 180.000(3) 11_556 11_556
C16 C15 C16 C19 180.000(4) 11_556 11_556
C21 C15 C16 C19 180.000(3) . 11_556
C21 C15 C16 C19 0.0 11_556 11_556
C17 C15 C16 C19 180.000(3) 9_566 11_556
C16 C15 C16 C16 180.000(3) 3_565 9_566
C18 C15 C16 C16 180.00(5) 3_565 9_566
C18 C15 C16 C16 180.000(3) 9_566 9_566
C15 C15 C16 C16 0.000(3) 9_566 9_566
C14 C15 C16 C16 180.000(3) . 9_566
C14 C15 C16 C16 0.000(5) 11_556 9_566
C16 C15 C16 C16 0.000(4) 11_556 9_566
C21 C15 C16 C16 0.000(3) . 9_566
C21 C15 C16 C16 180.0 11_556 9_566
C17 C15 C16 C16 0.0 9_566 9_566
C16 C15 C16 C21 0.000(4) 3_565 11_556
C16 C15 C16 C21 180.000(2) 9_566 11_556
C18 C15 C16 C21 0.00(4) 3_565 11_556
C18 C15 C16 C21 0.000(2) 9_566 11_556
C15 C15 C16 C21 180.000(4) 9_566 11_556
C14 C15 C16 C21 0.000(2) . 11_556
C14 C15 C16 C21 180.000(5) 11_556 11_556
C16 C15 C16 C21 180.000(2) 11_556 11_556
C21 C15 C16 C21 180.0 . 11_556
C17 C15 C16 C21 180.0 9_566 11_556
C12 C12 C17 C21 180.000(4) 3_565 9_566
C20 C12 C17 C21 0.000(4) 9_566 9_566
C20 C12 C17 C21 0.000(13) 11_556 9_566
C22 C12 C17 C21 180.000(3) 9_566 9_566
C17 C12 C17 C21 0.000(3) 3_565 9_566
C13 C12 C17 C21 0.000(2) . 9_566
C11 C12 C17 C21 180.000(3) . 9_566
C21 C12 C17 C21 0.000(3) 11_556 9_566
C19 C12 C17 C21 0.000(2) 9_566 9_566
O13 C12 C17 C21 180.000(5) 11_556 9_566
C12 C12 C17 C19 0.000(2) 3_565 11_556
C20 C12 C17 C19 180.000(3) 9_566 11_556
C20 C12 C17 C19 180.000(10) 11_556 11_556
C22 C12 C17 C19 0.000(5) 9_566 11_556
C17 C12 C17 C19 180.000(3) 3_565 11_556
C13 C12 C17 C19 180.000(3) . 11_556
C11 C12 C17 C19 0.000(4) . 11_556
C21 C12 C17 C19 180.000(4) 11_556 11_556
C19 C12 C17 C19 180.000(3) 9_566 11_556
O13 C12 C17 C19 0.000(4) 11_556 11_556
C21 C12 C17 C19 180.000(4) 9_566 11_556
C12 C12 C17 C20 180.000(5) 3_565 11_556
C20 C12 C17 C20 0.000(4) 9_566 11_556
C22 C12 C17 C20 180.000(5) 9_566 11_556
C17 C12 C17 C20 0.000(5) 3_565 11_556
C13 C12 C17 C20 0.000(5) . 11_556
C11 C12 C17 C20 180.000(5) . 11_556
C21 C12 C17 C20 0.000(5) 11_556 11_556
C19 C12 C17 C20 0.000(5) 9_566 11_556
O13 C12 C17 C20 180.000(4) 11_556 11_556
C21 C12 C17 C20 0.000(4) 9_566 11_556
C12 C12 C17 C13 0.000(4) 3_565 3_565
C20 C12 C17 C13 180.000(4) 9_566 3_565
C20 C12 C17 C13 180.000(13) 11_556 3_565
C22 C12 C17 C13 0.000(1) 9_566 3_565
C17 C12 C17 C13 180.000(2) 3_565 3_565
C13 C12 C17 C13 180.000(2) . 3_565
C11 C12 C17 C13 0.000(2) . 3_565
C21 C12 C17 C13 180.000(2) 11_556 3_565
C19 C12 C17 C13 180.000(2) 9_566 3_565
O13 C12 C17 C13 0.000(5) 11_556 3_565
C21 C12 C17 C13 180.000(6) 9_566 3_565
C20 C12 C17 C12 180.000(7) 9_566 3_565
C20 C12 C17 C12 180.000(13) 11_556 3_565
C22 C12 C17 C12 0.000(6) 9_566 3_565
C17 C12 C17 C12 180.000(6) 3_565 3_565
C13 C12 C17 C12 180.000(7) . 3_565
C11 C12 C17 C12 0.000(6) . 3_565
C21 C12 C17 C12 180.000(6) 11_556 3_565
C19 C12 C17 C12 180.000(3) 9_566 3_565
O13 C12 C17 C12 0.000(6) 11_556 3_565
C21 C12 C17 C12 180.000(6) 9_566 3_565
C12 C12 C17 C20 180.000(6) 3_565 9_566
C20 C12 C17 C20 0.000(15) 11_556 9_566
C22 C12 C17 C20 180.000(6) 9_566 9_566
C17 C12 C17 C20 0.000(5) 3_565 9_566
C13 C12 C17 C20 0.000(5) . 9_566
C11 C12 C17 C20 180.000(6) . 9_566
C21 C12 C17 C20 0.000(5) 11_556 9_566
C19 C12 C17 C20 0.000(5) 9_566 9_566
O13 C12 C17 C20 180.000(8) 11_556 9_566
C21 C12 C17 C20 0.000(7) 9_566 9_566
C12 C12 C17 C14 180.000(3) 3_565 3_565
C20 C12 C17 C14 0.000(3) 9_566 3_565
C20 C12 C17 C14 0.000(11) 11_556 3_565
C22 C12 C17 C14 180.000(2) 9_566 3_565
C17 C12 C17 C14 0.000(2) 3_565 3_565
C13 C12 C17 C14 0.000(2) . 3_565
C11 C12 C17 C14 180.000(2) . 3_565
C21 C12 C17 C14 0.000(2) 11_556 3_565
C19 C12 C17 C14 0.000(2) 9_566 3_565
O13 C12 C17 C14 180.000(4) 11_556 3_565
C21 C12 C17 C14 0.000(3) 9_566 3_565
C12 C12 C17 C16 180.000(3) 3_565 .
C20 C12 C17 C16 0.000(3) 9_566 .
C20 C12 C17 C16 0.000(12) 11_556 .
C22 C12 C17 C16 180.000(2) 9_566 .
C17 C12 C17 C16 0.000(1) 3_565 .
C13 C12 C17 C16 0.0 . .
C11 C12 C17 C16 180.000(1) . .
C21 C12 C17 C16 0.000(1) 11_556 .
C19 C12 C17 C16 0.0 9_566 .
O13 C12 C17 C16 180.000(4) 11_556 .
C21 C12 C17 C16 0.000(2) 9_566 .
C12 C12 C17 C17 180.000(2) 3_565 3_565
C20 C12 C17 C17 0.000(3) 9_566 3_565
C20 C12 C17 C17 0.000(11) 11_556 3_565
C22 C12 C17 C17 180.000(1) 9_566 3_565
C13 C12 C17 C17 0.000(1) . 3_565
C11 C12 C17 C17 180.000(1) . 3_565
C21 C12 C17 C17 0.000(1) 11_556 3_565
C19 C12 C17 C17 0.0 9_566 3_565
O13 C12 C17 C17 180.000(4) 11_556 3_565
C21 C12 C17 C17 0.000(3) 9_566 3_565
C12 C12 C17 C18 180.000(2) 3_565 11_556
C20 C12 C17 C18 0.000(1) 9_566 11_556
C20 C12 C17 C18 0.000(9) 11_556 11_556
C22 C12 C17 C18 180.000(2) 9_566 11_556
C17 C12 C17 C18 0.000(2) 3_565 11_556
C13 C12 C17 C18 0.000(3) . 11_556
C11 C12 C17 C18 180.000(2) . 11_556
C21 C12 C17 C18 0.000(2) 11_556 11_556
C19 C12 C17 C18 0.000(3) 9_566 11_556
O13 C12 C17 C18 180.000(1) 11_556 11_556
C21 C12 C17 C18 0.000(3) 9_566 11_556
C12 C12 C17 C21 180.000(3) 3_565 11_556
C20 C12 C17 C21 0.000(4) 9_566 11_556
C20 C12 C17 C21 0.000(12) 11_556 11_556
C22 C12 C17 C21 180.000(2) 9_566 11_556
C17 C12 C17 C21 0.000(2) 3_565 11_556
C13 C12 C17 C21 0.000(1) . 11_556
C11 C12 C17 C21 180.000(2) . 11_556
C19 C12 C17 C21 0.000(2) 9_566 11_556
O13 C12 C17 C21 180.000(5) 11_556 11_556
C21 C12 C17 C21 0.000(3) 9_566 11_556
C15 C16 C17 C21 0.00(3) 9_566 9_566
C16 C16 C17 C21 0.000(19) 11_556 9_566
C18 C16 C17 C21 0.000(17) 11_556 9_566
C14 C16 C17 C21 0.000(15) 3_565 9_566
C16 C16 C17 C21 180.000(17) 3_565 9_566
C15 C16 C17 C21 180.000(17) . 9_566
C18 C16 C17 C21 0.000(18) . 9_566
C19 C16 C17 C21 0.000(16) 11_556 9_566
C16 C16 C17 C21 180.000(17) 9_566 9_566
C21 C16 C17 C21 180.000(16) 11_556 9_566
C15 C16 C17 C19 0.000(17) 9_566 11_556
C21 C16 C17 C19 0.00(2) 9_566 11_556
C16 C16 C17 C19 0.000(10) 11_556 11_556
C18 C16 C17 C19 0.0 11_556 11_556
C14 C16 C17 C19 0.000(2) 3_565 11_556
C16 C16 C17 C19 180.000(2) 3_565 11_556
C15 C16 C17 C19 180.000(1) . 11_556
C18 C16 C17 C19 0.0 . 11_556
C16 C16 C17 C19 180.000(2) 9_566 11_556
C21 C16 C17 C19 180.000(2) 11_556 11_556
C15 C16 C17 C20 180.000(17) 9_566 11_556
C21 C16 C17 C20 180.00(2) 9_566 11_556
C16 C16 C17 C20 180.000(12) 11_556 11_556
C18 C16 C17 C20 180.000(3) 11_556 11_556
C14 C16 C17 C20 180.000(2) 3_565 11_556
C16 C16 C17 C20 0.000(1) 3_565 11_556
C15 C16 C17 C20 0.000(2) . 11_556
C18 C16 C17 C20 180.000(2) . 11_556
C19 C16 C17 C20 180.000(5) 11_556 11_556
C16 C16 C17 C20 0.000(2) 9_566 11_556
C21 C16 C17 C20 0.000(1) 11_556 11_556
C15 C16 C17 C13 0.00(2) 9_566 3_565
C21 C16 C17 C13 0.00(2) 9_566 3_565
C16 C16 C17 C13 0.000(13) 11_556 3_565
C18 C16 C17 C13 0.000(3) 11_556 3_565
C14 C16 C17 C13 0.0 3_565 3_565
C16 C16 C17 C13 180.000(3) 3_565 3_565
C15 C16 C17 C13 180.000(2) . 3_565
C18 C16 C17 C13 0.000(1) . 3_565
C19 C16 C17 C13 0.000(1) 11_556 3_565
C16 C16 C17 C13 180.000(2) 9_566 3_565
C21 C16 C17 C13 180.000(2) 11_556 3_565
C15 C16 C17 C12 180.000(18) 9_566 3_565
C21 C16 C17 C12 180.00(2) 9_566 3_565
C16 C16 C17 C12 180.000(13) 11_556 3_565
C18 C16 C17 C12 180.000(1) 11_556 3_565
C14 C16 C17 C12 180.000(1) 3_565 3_565
C16 C16 C17 C12 0.000(1) 3_565 3_565
C15 C16 C17 C12 0.000(1) . 3_565
C18 C16 C17 C12 180.000(2) . 3_565
C19 C16 C17 C12 180.000(3) 11_556 3_565
C16 C16 C17 C12 0.0 9_566 3_565
C21 C16 C17 C12 0.000(1) 11_556 3_565
C15 C16 C17 C20 180.000(17) 9_566 9_566
C21 C16 C17 C20 180.00(2) 9_566 9_566
C16 C16 C17 C20 180.000(12) 11_556 9_566
C18 C16 C17 C20 180.000(2) 11_556 9_566
C14 C16 C17 C20 180.000(1) 3_565 9_566
C16 C16 C17 C20 0.0 3_565 9_566
C15 C16 C17 C20 0.0 . 9_566
C18 C16 C17 C20 180.000(1) . 9_566
C19 C16 C17 C20 180.000(4) 11_556 9_566
C16 C16 C17 C20 0.0 9_566 9_566
C21 C16 C17 C20 0.0 11_556 9_566
C15 C16 C17 C14 0.000(18) 9_566 3_565
C21 C16 C17 C14 0.00(2) 9_566 3_565
C16 C16 C17 C14 0.000(11) 11_556 3_565
C18 C16 C17 C14 0.000(1) 11_556 3_565
C16 C16 C17 C14 180.000(1) 3_565 3_565
C15 C16 C17 C14 180.000(1) . 3_565
C18 C16 C17 C14 0.000(2) . 3_565
C19 C16 C17 C14 0.000(3) 11_556 3_565
C16 C16 C17 C14 180.000(3) 9_566 3_565
C21 C16 C17 C14 180.000(1) 11_556 3_565
C15 C16 C17 C12 180.000(18) 9_566 .
C21 C16 C17 C12 180.00(2) 9_566 .
C16 C16 C17 C12 180.000(11) 11_556 .
C18 C16 C17 C12 180.000(1) 11_556 .
C14 C16 C17 C12 180.000(1) 3_565 .
C16 C16 C17 C12 0.0 3_565 .
C15 C16 C17 C12 0.000(1) . .
C18 C16 C17 C12 180.000(2) . .
C19 C16 C17 C12 180.000(3) 11_556 .
C16 C16 C17 C12 0.000(1) 9_566 .
C21 C16 C17 C12 0.0 11_556 .
C15 C16 C17 C17 180.000(17) 9_566 3_565
C21 C16 C17 C17 180.00(2) 9_566 3_565
C16 C16 C17 C17 180.000(11) 11_556 3_565
C18 C16 C17 C17 180.000(1) 11_556 3_565
C14 C16 C17 C17 180.0 3_565 3_565
C16 C16 C17 C17 0.000(1) 3_565 3_565
C15 C16 C17 C17 0.0 . 3_565
C18 C16 C17 C17 180.0 . 3_565
C19 C16 C17 C17 180.000(1) 11_556 3_565
C16 C16 C17 C17 0.0 9_566 3_565
C21 C16 C17 C17 0.000(1) 11_556 3_565
C15 C16 C17 C18 0.000(16) 9_566 11_556
C21 C16 C17 C18 0.00(2) 9_566 11_556
C16 C16 C17 C18 0.000(9) 11_556 11_556
C14 C16 C17 C18 0.000(3) 3_565 11_556
C16 C16 C17 C18 180.0 3_565 11_556
C15 C16 C17 C18 180.000(1) . 11_556
C18 C16 C17 C18 0.0 . 11_556
C19 C16 C17 C18 0.000(2) 11_556 11_556
C16 C16 C17 C18 180.000(2) 9_566 11_556
C21 C16 C17 C18 180.000(1) 11_556 11_556
C15 C16 C17 C21 180.000(19) 9_566 11_556
C21 C16 C17 C21 180.00(2) 9_566 11_556
C16 C16 C17 C21 180.000(12) 11_556 11_556
C18 C16 C17 C21 180.0 11_556 11_556
C14 C16 C17 C21 180.000(1) 3_565 11_556
C16 C16 C17 C21 0.000(2) 3_565 11_556
C15 C16 C17 C21 0.000(2) . 11_556
C18 C16 C17 C21 180.000(2) . 11_556
C19 C16 C17 C21 180.000(1) 11_556 11_556
C16 C16 C17 C21 0.000(1) 9_566 11_556
C15 C16 C18 C14 0.000(5) 9_566 9_566
C21 C16 C18 C14 180.000(3) 9_566 9_566
C16 C16 C18 C14 0.000(4) 11_556 9_566
C18 C16 C18 C14 180.000(3) 11_556 9_566
C14 C16 C18 C14 180.000(3) 3_565 9_566
C16 C16 C18 C14 0.000(3) 3_565 9_566
C15 C16 C18 C14 0.000(2) . 9_566
C17 C16 C18 C14 180.000(3) . 9_566
C19 C16 C18 C14 180.000(3) 11_556 9_566
C16 C16 C18 C14 0.000(3) 9_566 9_566
C21 C16 C18 C14 0.000(12) 11_556 9_566
C15 C16 C18 C18 180.000(3) 9_566 11_556
C21 C16 C18 C18 0.000(2) 9_566 11_556
C16 C16 C18 C18 180.000(2) 11_556 11_556
C14 C16 C18 C18 0.0 3_565 11_556
C16 C16 C18 C18 180.000(1) 3_565 11_556
C15 C16 C18 C18 180.000(2) . 11_556
C17 C16 C18 C18 0.000(2) . 11_556
C19 C16 C18 C18 0.000(1) 11_556 11_556
C16 C16 C18 C18 180.000(1) 9_566 11_556
C21 C16 C18 C18 180.000(11) 11_556 11_556
C15 C16 C18 C16 0.000(3) 9_566 11_556
C21 C16 C18 C16 180.000(3) 9_566 11_556
C18 C16 C18 C16 180.000(2) 11_556 11_556
C14 C16 C18 C16 180.000(2) 3_565 11_556
C16 C16 C18 C16 0.0 3_565 11_556
C15 C16 C18 C16 0.0 . 11_556
C17 C16 C18 C16 180.000(2) . 11_556
C19 C16 C18 C16 180.000(2) 11_556 11_556
C16 C16 C18 C16 0.0 9_566 11_556
C21 C16 C18 C16 0.000(8) 11_556 11_556
C21 C16 C18 C15 180.000(7) 9_566 9_566
C16 C16 C18 C15 0.000(7) 11_556 9_566
C18 C16 C18 C15 180.000(5) 11_556 9_566
C14 C16 C18 C15 180.000(5) 3_565 9_566
C16 C16 C18 C15 0.000(5) 3_565 9_566
C15 C16 C18 C15 0.000(5) . 9_566
C17 C16 C18 C15 180.000(6) . 9_566
C19 C16 C18 C15 180.000(5) 11_556 9_566
C16 C16 C18 C15 0.000(6) 9_566 9_566
C21 C16 C18 C15 0.000(10) 11_556 9_566
C15 C16 C18 C14 180.000(4) 9_566 3_565
C21 C16 C18 C14 0.000(2) 9_566 3_565
C16 C16 C18 C14 180.000(2) 11_556 3_565
C18 C16 C18 C14 0.000(5) 11_556 3_565
C16 C16 C18 C14 180.000(4) 3_565 3_565
C15 C16 C18 C14 180.000(1) . 3_565
C17 C16 C18 C14 0.0 . 3_565
C19 C16 C18 C14 0.000(2) 11_556 3_565
C16 C16 C18 C14 180.000(3) 9_566 3_565
C21 C16 C18 C14 180.000(12) 11_556 3_565
C15 C16 C18 C21 0.000(3) 9_566 3_565
C21 C16 C18 C21 180.000(3) 9_566 3_565
C16 C16 C18 C21 0.000(2) 11_556 3_565
C18 C16 C18 C21 180.000(2) 11_556 3_565
C14 C16 C18 C21 180.000(1) 3_565 3_565
C16 C16 C18 C21 0.0 3_565 3_565
C15 C16 C18 C21 0.0 . 3_565
C17 C16 C18 C21 180.000(2) . 3_565
C19 C16 C18 C21 180.0 11_556 3_565
C16 C16 C18 C21 0.0 9_566 3_565
C21 C16 C18 C21 0.000(10) 11_556 3_565
C15 C16 C18 C19 0.000(2) 9_566 .
C21 C16 C18 C19 180.000(3) 9_566 .
C16 C16 C18 C19 0.0 11_556 .
C18 C16 C18 C19 180.000(3) 11_556 .
C14 C16 C18 C19 180.000(1) 3_565 .
C16 C16 C18 C19 0.000(2) 3_565 .
C15 C16 C18 C19 0.000(2) . .
C17 C16 C18 C19 180.000(2) . .
C19 C16 C18 C19 180.0 11_556 .
C16 C16 C18 C19 0.000(2) 9_566 .
C21 C16 C18 C19 0.000(10) 11_556 .
C15 C16 C18 C17 0.000(4) 9_566 11_556
C21 C16 C18 C17 180.000(2) 9_566 11_556
C16 C16 C18 C17 0.000(2) 11_556 11_556
C18 C16 C18 C17 180.000(1) 11_556 11_556
C14 C16 C18 C17 180.000(1) 3_565 11_556
C16 C16 C18 C17 0.000(1) 3_565 11_556
C15 C16 C18 C17 0.000(1) . 11_556
C17 C16 C18 C17 180.000(2) . 11_556
C19 C16 C18 C17 180.0 11_556 11_556
C16 C16 C18 C17 0.000(1) 9_566 11_556
C21 C16 C18 C17 0.000(11) 11_556 11_556
C15 C16 C18 C13 0.000(3) 9_566 9_566
C21 C16 C18 C13 180.000(1) 9_566 9_566
C16 C16 C18 C13 0.000(2) 11_556 9_566
C18 C16 C18 C13 180.000(2) 11_556 9_566
C14 C16 C18 C13 180.000(2) 3_565 9_566
C16 C16 C18 C13 0.000(1) 3_565 9_566
C15 C16 C18 C13 0.000(1) . 9_566
C17 C16 C18 C13 180.0 . 9_566
C19 C16 C18 C13 180.000(1) 11_556 9_566
C16 C16 C18 C13 0.000(1) 9_566 9_566
C21 C16 C18 C13 0.000(11) 11_556 9_566
C15 C16 C18 C21 180.000(3) 9_566 9_566
C16 C16 C18 C21 180.000(2) 11_556 9_566
C18 C16 C18 C21 0.000(2) 11_556 9_566
C14 C16 C18 C21 0.000(1) 3_565 9_566
C16 C16 C18 C21 180.000(2) 3_565 9_566
C15 C16 C18 C21 180.000(1) . 9_566
C17 C16 C18 C21 0.000(1) . 9_566
C19 C16 C18 C21 0.000(1) 11_556 9_566
C16 C16 C18 C21 180.000(1) 9_566 9_566
C21 C16 C18 C21 180.000(14) 11_556 9_566
C14 C18 C19 C13 0.00(3) 9_566 9_566
C18 C18 C19 C13 180.00(2) 11_556 9_566
C16 C18 C19 C13 180.000(10) 11_556 9_566
C15 C18 C19 C13 180.000(13) 9_566 9_566
C14 C18 C19 C13 180.000(19) 3_565 9_566
C21 C18 C19 C13 180.000(13) 3_565 9_566
C16 C18 C19 C13 180.000(11) . 9_566
C17 C18 C19 C13 180.000(10) 11_556 9_566
C21 C18 C19 C13 180.000(11) 9_566 9_566
C14 C18 C19 C17 180.000(19) 9_566 11_556
C18 C18 C19 C17 0.000(14) 11_556 11_556
C16 C18 C19 C17 0.000(1) 11_556 11_556
C15 C18 C19 C17 0.000(1) 9_566 11_556
C14 C18 C19 C17 0.000(9) 3_565 11_556
C21 C18 C19 C17 0.000(3) 3_565 11_556
C16 C18 C19 C17 0.000(2) . 11_556
C13 C18 C19 C17 180.000(9) 9_566 11_556
C21 C18 C19 C17 0.000(2) 9_566 11_556
C14 C18 C19 C21 180.000(18) 9_566 3_565
C18 C18 C19 C21 0.000(16) 11_556 3_565
C16 C18 C19 C21 0.000(4) 11_556 3_565
C15 C18 C19 C21 0.000(3) 9_566 3_565
C14 C18 C19 C21 0.000(12) 3_565 3_565
C16 C18 C19 C21 0.000(3) . 3_565
C17 C18 C19 C21 0.000(8) 11_556 3_565
C13 C18 C19 C21 180.000(11) 9_566 3_565
C21 C18 C19 C21 0.000(3) 9_566 3_565
C18 C18 C19 C14 180.00(3) 11_556 9_566
C16 C18 C19 C14 180.00(2) 11_556 9_566
C15 C18 C19 C14 180.00(2) 9_566 9_566
C14 C18 C19 C14 180.00(3) 3_565 9_566
C21 C18 C19 C14 180.00(2) 3_565 9_566
C16 C18 C19 C14 180.00(2) . 9_566
C17 C18 C19 C14 180.00(2) 11_556 9_566
C13 C18 C19 C14 0.00(3) 9_566 9_566
C21 C18 C19 C14 180.00(2) 9_566 9_566
C14 C18 C19 C20 180.000(19) 9_566 .
C18 C18 C19 C20 0.000(15) 11_556 .
C16 C18 C19 C20 0.0 11_556 .
C15 C18 C19 C20 0.000(1) 9_566 .
C14 C18 C19 C20 0.000(10) 3_565 .
C21 C18 C19 C20 0.000(3) 3_565 .
C16 C18 C19 C20 0.000(1) . .
C17 C18 C19 C20 0.000(3) 11_556 .
C13 C18 C19 C20 180.000(9) 9_566 .
C21 C18 C19 C20 0.000(2) 9_566 .
C14 C18 C19 C16 180.00(2) 9_566 11_556
C18 C18 C19 C16 0.000(14) 11_556 11_556
C15 C18 C19 C16 0.000(2) 9_566 11_556
C14 C18 C19 C16 0.000(9) 3_565 11_556
C21 C18 C19 C16 0.000(2) 3_565 11_556
C16 C18 C19 C16 0.0 . 11_556
C17 C18 C19 C16 0.000(3) 11_556 11_556
C13 C18 C19 C16 180.000(9) 9_566 11_556
C21 C18 C19 C16 0.0 9_566 11_556
C14 C18 C19 C12 180.00(2) 9_566 9_566
C18 C18 C19 C12 0.000(15) 11_556 9_566
C16 C18 C19 C12 0.000(2) 11_556 9_566
C15 C18 C19 C12 0.000(1) 9_566 9_566
C14 C18 C19 C12 0.000(12) 3_565 9_566
C21 C18 C19 C12 0.000(3) 3_565 9_566
C16 C18 C19 C12 0.0 . 9_566
C17 C18 C19 C12 0.000(5) 11_556 9_566
C13 C18 C19 C12 180.000(10) 9_566 9_566
C21 C18 C19 C12 0.000(1) 9_566 9_566
C14 C18 C19 C20 180.000(17) 9_566 3_565
C18 C18 C19 C20 0.000(15) 11_556 3_565
C16 C18 C19 C20 0.000(2) 11_556 3_565
C15 C18 C19 C20 0.000(2) 9_566 3_565
C14 C18 C19 C20 0.000(11) 3_565 3_565
C21 C18 C19 C20 0.000(5) 3_565 3_565
C16 C18 C19 C20 0.000(1) . 3_565
C17 C18 C19 C20 0.000(4) 11_556 3_565
C13 C18 C19 C20 180.000(9) 9_566 3_565
C21 C18 C19 C20 0.000(2) 9_566 3_565
C14 C18 C19 C15 180.000(19) 9_566 9_566
C18 C18 C19 C15 0.000(13) 11_556 9_566
C16 C18 C19 C15 0.000(3) 11_556 9_566
C14 C18 C19 C15 0.000(9) 3_565 9_566
C21 C18 C19 C15 0.000(3) 3_565 9_566
C16 C18 C19 C15 0.000(2) . 9_566
C17 C18 C19 C15 0.000(4) 11_556 9_566
C13 C18 C19 C15 180.000(10) 9_566 9_566
C21 C18 C19 C15 0.0 9_566 9_566
C14 C18 C19 C12 180.000(17) 9_566 11_556
C18 C18 C19 C12 0.000(13) 11_556 11_556
C16 C18 C19 C12 0.000(2) 11_556 11_556
C15 C18 C19 C12 0.0 9_566 11_556
C14 C18 C19 C12 0.000(11) 3_565 11_556
C21 C18 C19 C12 0.000(3) 3_565 11_556
C16 C18 C19 C12 0.000(2) . 11_556
C17 C18 C19 C12 0.000(5) 11_556 11_556
C13 C18 C19 C12 180.000(10) 9_566 11_556
C21 C18 C19 C12 0.000(3) 9_566 11_556
C13 C19 C20 C20 180.000(10) 9_566 3_565
C17 C19 C20 C20 0.00(2) 11_556 3_565
C21 C19 C20 C20 0.000(10) 3_565 3_565
C14 C19 C20 C20 0.000(9) 9_566 3_565
C18 C19 C20 C20 0.000(14) . 3_565
C16 C19 C20 C20 0.000(10) 11_556 3_565
C12 C19 C20 C20 180.000(13) 9_566 3_565
C15 C19 C20 C20 0.000(10) 9_566 3_565
C12 C19 C20 C20 180.000(15) 11_556 3_565
C13 C19 C20 C12 0.000(5) 9_566 9_566
C17 C19 C20 C12 180.000(16) 11_556 9_566
C21 C19 C20 C12 180.000(5) 3_565 9_566
C14 C19 C20 C12 180.000(4) 9_566 9_566
C18 C19 C20 C12 180.000(4) . 9_566
C16 C19 C20 C12 180.000(3) 11_556 9_566
C20 C19 C20 C12 180.000(6) 3_565 9_566
C15 C19 C20 C12 180.000(3) 9_566 9_566
C12 C19 C20 C12 0.000(4) 11_556 9_566
C13 C19 C20 C12 0.000(3) 9_566 11_556
C17 C19 C20 C12 180.000(12) 11_556 11_556
C21 C19 C20 C12 180.000(4) 3_565 11_556
C14 C19 C20 C12 180.000(3) 9_566 11_556
C18 C19 C20 C12 180.000(4) . 11_556
C16 C19 C20 C12 180.000(5) 11_556 11_556
C12 C19 C20 C12 0.000(8) 9_566 11_556
C20 C19 C20 C12 180.000(8) 3_565 11_556
C15 C19 C20 C12 180.000(5) 9_566 11_556
C13 C19 C20 C17 180.000(4) 9_566 11_556
C21 C19 C20 C17 0.000(4) 3_565 11_556
C14 C19 C20 C17 0.000(5) 9_566 11_556
C18 C19 C20 C17 0.000(5) . 11_556
C16 C19 C20 C17 0.000(5) 11_556 11_556
C12 C19 C20 C17 180.000(11) 9_566 11_556
C20 C19 C20 C17 0.000(7) 3_565 11_556
C15 C19 C20 C17 0.000(5) 9_566 11_556
C12 C19 C20 C17 180.000(12) 11_556 11_556
C13 C19 C20 C21 180.000(5) 9_566 3_565
C17 C19 C20 C21 0.000(17) 11_556 3_565
C14 C19 C20 C21 0.000(4) 9_566 3_565
C18 C19 C20 C21 0.000(3) . 3_565
C16 C19 C20 C21 0.000(4) 11_556 3_565
C12 C19 C20 C21 180.000(2) 9_566 3_565
C20 C19 C20 C21 0.000(8) 3_565 3_565
C15 C19 C20 C21 0.000(4) 9_566 3_565
C12 C19 C20 C21 180.000(4) 11_556 3_565
C13 C19 C20 C17 180.000(5) 9_566 9_566
C17 C19 C20 C17 0.000(14) 11_556 9_566
C21 C19 C20 C17 0.000(4) 3_565 9_566
C14 C19 C20 C17 0.000(4) 9_566 9_566
C18 C19 C20 C17 0.000(3) . 9_566
C16 C19 C20 C17 0.000(3) 11_556 9_566
C12 C19 C20 C17 180.000(4) 9_566 9_566
C20 C19 C20 C17 0.000(5) 3_565 9_566
C15 C19 C20 C17 0.000(3) 9_566 9_566
C12 C19 C20 C17 180.000(4) 11_556 9_566
C17 C19 C20 C13 180.000(14) 11_556 9_566
C21 C19 C20 C13 180.000(3) 3_565 9_566
C14 C19 C20 C13 180.000(6) 9_566 9_566
C18 C19 C20 C13 180.000(5) . 9_566
C16 C19 C20 C13 180.000(2) 11_556 9_566
C12 C19 C20 C13 0.000(5) 9_566 9_566
C20 C19 C20 C13 180.000(5) 3_565 9_566
C15 C19 C20 C13 180.000(2) 9_566 9_566
C12 C19 C20 C13 0.000(7) 11_556 9_566
C13 C19 C20 C21 180.000(4) 9_566 .
C17 C19 C20 C21 0.000(14) 11_556 .
C21 C19 C20 C21 0.000(3) 3_565 .
C14 C19 C20 C21 0.000(2) 9_566 .
C18 C19 C20 C21 0.000(3) . .
C16 C19 C20 C21 0.000(2) 11_556 .
C12 C19 C20 C21 180.000(3) 9_566 .
C20 C19 C20 C21 0.000(7) 3_565 .
C15 C19 C20 C21 0.000(1) 9_566 .
C12 C19 C20 C21 180.000(5) 11_556 .
C13 C19 C20 C22 0.000(3) 9_566 .
C17 C19 C20 C22 180.000(14) 11_556 .
C21 C19 C20 C22 180.000(3) 3_565 .
C14 C19 C20 C22 180.000(3) 9_566 .
C18 C19 C20 C22 180.000(2) . .
C16 C19 C20 C22 180.000(2) 11_556 .
C12 C19 C20 C22 0.000(3) 9_566 .
C20 C19 C20 C22 180.000(7) 3_565 .
C15 C19 C20 C22 180.000(2) 9_566 .
C12 C19 C20 C22 0.000(4) 11_556 .
C13 C19 C20 C13 180.000(2) 9_566 11_556
C17 C19 C20 C13 0.000(14) 11_556 11_556
C21 C19 C20 C13 0.000(3) 3_565 11_556
C14 C19 C20 C13 0.000(2) 9_566 11_556
C18 C19 C20 C13 0.000(5) . 11_556
C16 C19 C20 C13 0.000(1) 11_556 11_556
C12 C19 C20 C13 180.000(2) 9_566 11_556
C20 C19 C20 C13 0.000(5) 3_565 11_556
C15 C19 C20 C13 0.0 9_566 11_556
C12 C19 C20 C13 180.000(6) 11_556 11_556
C13 C19 C20 C16 180.000(3) 9_566 11_556
C17 C19 C20 C16 0.000(15) 11_556 11_556
C21 C19 C20 C16 0.000(3) 3_565 11_556
C14 C19 C20 C16 0.000(2) 9_566 11_556
C18 C19 C20 C16 0.000(2) . 11_556
C12 C19 C20 C16 180.000(3) 9_566 11_556
C20 C19 C20 C16 0.000(7) 3_565 11_556
C15 C19 C20 C16 0.000(2) 9_566 11_556
C12 C19 C20 C16 180.000(3) 11_556 11_556
C20 C20 C21 C17 0.000(10) 3_565 9_566
C12 C20 C21 C17 0.000(7) 9_566 9_566
C12 C20 C21 C17 0.000(6) 11_556 9_566
C17 C20 C21 C17 180.000(6) 11_556 9_566
C21 C20 C21 C17 180.000(3) 3_565 9_566
C13 C20 C21 C17 180.000(6) 9_566 9_566
C19 C20 C21 C17 180.000(3) . 9_566
C22 C20 C21 C17 0.000(4) . 9_566
C13 C20 C21 C17 0.000(6) 11_556 9_566
C16 C20 C21 C17 180.000(3) 11_556 9_566
C20 C20 C21 C19 0.000(8) 3_565 3_565
C12 C20 C21 C19 0.000(6) 9_566 3_565
C12 C20 C21 C19 0.000(4) 11_556 3_565
C17 C20 C21 C19 180.000(3) 11_556 3_565
C21 C20 C21 C19 180.000(2) 3_565 3_565
C17 C20 C21 C19 0.000(7) 9_566 3_565
C13 C20 C21 C19 180.000(4) 9_566 3_565
C19 C20 C21 C19 180.000(2) . 3_565
C22 C20 C21 C19 0.000(3) . 3_565
C13 C20 C21 C19 0.000(4) 11_556 3_565
C16 C20 C21 C19 180.000(2) 11_556 3_565
C20 C20 C21 C16 180.000(6) 3_565 9_566
C12 C20 C21 C16 180.000(5) 9_566 9_566
C12 C20 C21 C16 180.000(3) 11_556 9_566
C17 C20 C21 C16 0.000(3) 11_556 9_566
C21 C20 C21 C16 0.000(2) 3_565 9_566
C17 C20 C21 C16 180.000(8) 9_566 9_566
C13 C20 C21 C16 0.000(2) 9_566 9_566
C19 C20 C21 C16 0.000(2) . 9_566
C22 C20 C21 C16 180.000(3) . 9_566
C13 C20 C21 C16 180.000(2) 11_556 9_566
C16 C20 C21 C16 0.0 11_556 9_566
C20 C20 C21 C14 0.000(9) 3_565 11_556
C12 C20 C21 C14 0.000(11) 9_566 11_556
C12 C20 C21 C14 0.000(12) 11_556 11_556
C17 C20 C21 C14 180.000(12) 11_556 11_556
C21 C20 C21 C14 180.000(15) 3_565 11_556
C17 C20 C21 C14 0.000(8) 9_566 11_556
C13 C20 C21 C14 180.000(11) 9_566 11_556
C19 C20 C21 C14 180.000(14) . 11_556
C22 C20 C21 C14 0.000(13) . 11_556
C13 C20 C21 C14 0.000(11) 11_556 11_556
C16 C20 C21 C14 180.000(15) 11_556 11_556
C12 C20 C21 C20 0.000(11) 9_566 3_565
C12 C20 C21 C20 0.000(10) 11_556 3_565
C17 C20 C21 C20 180.000(10) 11_556 3_565
C21 C20 C21 C20 180.000(6) 3_565 3_565
C17 C20 C21 C20 0.000(14) 9_566 3_565
C13 C20 C21 C20 180.000(10) 9_566 3_565
C19 C20 C21 C20 180.000(7) . 3_565
C22 C20 C21 C20 0.000(8) . 3_565
C13 C20 C21 C20 0.000(10) 11_556 3_565
C16 C20 C21 C20 180.000(6) 11_556 3_565
C20 C20 C21 C13 0.000(8) 3_565 11_556
C12 C20 C21 C13 0.000(6) 9_566 11_556
C12 C20 C21 C13 0.000(3) 11_556 11_556
C17 C20 C21 C13 180.000(3) 11_556 11_556
C21 C20 C21 C13 180.000(2) 3_565 11_556
C17 C20 C21 C13 0.000(7) 9_566 11_556
C13 C20 C21 C13 180.000(3) 9_566 11_556
C19 C20 C21 C13 180.000(1) . 11_556
C22 C20 C21 C13 0.000(2) . 11_556
C16 C20 C21 C13 180.000(1) 11_556 11_556
C20 C20 C21 C18 180.000(4) 3_565 3_565
C12 C20 C21 C18 180.000(4) 9_566 3_565
C12 C20 C21 C18 180.000(4) 11_556 3_565
C17 C20 C21 C18 0.000(4) 11_556 3_565
C21 C20 C21 C18 0.000(5) 3_565 3_565
C17 C20 C21 C18 180.000(4) 9_566 3_565
C13 C20 C21 C18 0.000(5) 9_566 3_565
C19 C20 C21 C18 0.000(5) . 3_565
C22 C20 C21 C18 180.000(5) . 3_565
C13 C20 C21 C18 180.000(5) 11_556 3_565
C16 C20 C21 C18 0.000(6) 11_556 3_565
C20 C20 C21 C15 180.000(4) 3_565 .
C12 C20 C21 C15 180.000(4) 9_566 .
C12 C20 C21 C15 180.000(2) 11_556 .
C17 C20 C21 C15 0.000(1) 11_556 .
C21 C20 C21 C15 0.0 3_565 .
C17 C20 C21 C15 180.000(6) 9_566 .
C13 C20 C21 C15 0.000(1) 9_566 .
C19 C20 C21 C15 0.000(1) . .
C22 C20 C21 C15 180.0 . .
C13 C20 C21 C15 180.000(1) 11_556 .
C16 C20 C21 C15 0.000(2) 11_556 .
C20 C20 C21 C12 0.000(9) 3_565 11_556
C12 C20 C21 C12 0.000(6) 9_566 11_556
C17 C20 C21 C12 180.000(4) 11_556 11_556
C21 C20 C21 C12 180.000(2) 3_565 11_556
C17 C20 C21 C12 0.000(8) 9_566 11_556
C13 C20 C21 C12 180.000(5) 9_566 11_556
C19 C20 C21 C12 180.000(2) . 11_556
C22 C20 C21 C12 0.000(3) . 11_556
C13 C20 C21 C12 0.000(4) 11_556 11_556
C16 C20 C21 C12 180.000(2) 11_556 11_556
C20 C20 C21 C21 180.000(7) 3_565 3_565
C12 C20 C21 C21 180.000(4) 9_566 3_565
C12 C20 C21 C21 180.000(3) 11_556 3_565
C17 C20 C21 C21 0.000(3) 11_556 3_565
C17 C20 C21 C21 180.000(7) 9_566 3_565
C13 C20 C21 C21 0.000(3) 9_566 3_565
C19 C20 C21 C21 0.000(2) . 3_565
C22 C20 C21 C21 180.000(1) . 3_565
C13 C20 C21 C21 180.000(3) 11_556 3_565
C16 C20 C21 C21 0.000(1) 11_556 3_565
C20 C20 C21 C16 180.000(7) 3_565 11_556
C12 C20 C21 C16 180.000(5) 9_566 11_556
C12 C20 C21 C16 180.000(2) 11_556 11_556
C17 C20 C21 C16 0.000(2) 11_556 11_556
C21 C20 C21 C16 0.000(1) 3_565 11_556
C17 C20 C21 C16 180.000(6) 9_566 11_556
C13 C20 C21 C16 0.000(2) 9_566 11_556
C19 C20 C21 C16 0.000(1) . 11_556
C22 C20 C21 C16 180.000(1) . 11_556
C13 C20 C21 C16 180.000(2) 11_556 11_556
C16 C15 C21 C17 180.00(3) 3_565 9_566
C16 C15 C21 C17 0.00(3) 9_566 9_566
C18 C15 C21 C17 180.00(2) 3_565 9_566
C18 C15 C21 C17 180.00(2) 9_566 9_566
C15 C15 C21 C17 0.000(19) 9_566 9_566
C14 C15 C21 C17 180.00(2) . 9_566
C14 C15 C21 C17 180.00(2) 11_556 9_566
C16 C15 C21 C17 0.000(19) . 9_566
C16 C15 C21 C17 0.00(2) 11_556 9_566
C21 C15 C21 C17 180.00(2) 11_556 9_566
C16 C15 C21 C19 0.00(2) 3_565 3_565
C16 C15 C21 C19 180.00(2) 9_566 3_565
C18 C15 C21 C19 0.000(4) 3_565 3_565
C18 C15 C21 C19 0.000(3) 9_566 3_565
C15 C15 C21 C19 180.000(3) 9_566 3_565
C14 C15 C21 C19 0.000(3) . 3_565
C14 C15 C21 C19 0.000(5) 11_556 3_565
C16 C15 C21 C19 180.000(4) . 3_565
C16 C15 C21 C19 180.000(3) 11_556 3_565
C21 C15 C21 C19 0.000(9) 11_556 3_565
C17 C15 C21 C19 180.000(17) 9_566 3_565
C16 C15 C21 C16 180.00(4) 3_565 9_566
C18 C15 C21 C16 180.00(2) 3_565 9_566
C18 C15 C21 C16 180.00(2) 9_566 9_566
C15 C15 C21 C16 0.00(2) 9_566 9_566
C14 C15 C21 C16 180.00(2) . 9_566
C14 C15 C21 C16 180.00(2) 11_556 9_566
C16 C15 C21 C16 0.00(2) . 9_566
C16 C15 C21 C16 0.00(2) 11_556 9_566
C21 C15 C21 C16 180.00(3) 11_556 9_566
C17 C15 C21 C16 0.00(3) 9_566 9_566
C16 C15 C21 C14 0.000(19) 3_565 11_556
C16 C15 C21 C14 180.00(2) 9_566 11_556
C18 C15 C21 C14 0.000(1) 3_565 11_556
C18 C15 C21 C14 0.0 9_566 11_556
C15 C15 C21 C14 180.000(1) 9_566 11_556
C14 C15 C21 C14 0.0 . 11_556
C16 C15 C21 C14 180.000(3) . 11_556
C16 C15 C21 C14 180.000(2) 11_556 11_556
C21 C15 C21 C14 0.000(4) 11_556 11_556
C17 C15 C21 C14 180.000(14) 9_566 11_556
C16 C15 C21 C20 180.00(2) 3_565 3_565
C16 C15 C21 C20 0.00(2) 9_566 3_565
C18 C15 C21 C20 180.000(1) 3_565 3_565
C18 C15 C21 C20 180.000(2) 9_566 3_565
C15 C15 C21 C20 0.0 9_566 3_565
C14 C15 C21 C20 180.000(2) . 3_565
C14 C15 C21 C20 180.000(1) 11_556 3_565
C16 C15 C21 C20 0.0 . 3_565
C16 C15 C21 C20 0.000(2) 11_556 3_565
C21 C15 C21 C20 180.000(6) 11_556 3_565
C17 C15 C21 C20 0.000(14) 9_566 3_565
C16 C15 C21 C13 0.00(2) 3_565 11_556
C16 C15 C21 C13 180.000(19) 9_566 11_556
C18 C15 C21 C13 0.000(3) 3_565 11_556
C18 C15 C21 C13 0.000(3) 9_566 11_556
C15 C15 C21 C13 180.000(4) 9_566 11_556
C14 C15 C21 C13 0.000(3) . 11_556
C14 C15 C21 C13 0.000(2) 11_556 11_556
C16 C15 C21 C13 180.000(3) . 11_556
C16 C15 C21 C13 180.000(3) 11_556 11_556
C21 C15 C21 C13 0.000(6) 11_556 11_556
C17 C15 C21 C13 180.000(15) 9_566 11_556
C16 C15 C21 C18 0.00(2) 3_565 3_565
C16 C15 C21 C18 180.000(18) 9_566 3_565
C18 C15 C21 C18 0.000(3) 9_566 3_565
C15 C15 C21 C18 180.000(1) 9_566 3_565
C14 C15 C21 C18 0.000(3) . 3_565
C14 C15 C21 C18 0.000(4) 11_556 3_565
C16 C15 C21 C18 180.000(2) . 3_565
C16 C15 C21 C18 180.000(1) 11_556 3_565
C21 C15 C21 C18 0.000(6) 11_556 3_565
C17 C15 C21 C18 180.000(13) 9_566 3_565
C16 C15 C21 C20 180.000(19) 3_565 .
C16 C15 C21 C20 0.000(18) 9_566 .
C18 C15 C21 C20 180.000(1) 3_565 .
C18 C15 C21 C20 180.0 9_566 .
C15 C15 C21 C20 0.000(1) 9_566 .
C14 C15 C21 C20 180.0 . .
C14 C15 C21 C20 180.000(2) 11_556 .
C16 C15 C21 C20 0.000(3) . .
C16 C15 C21 C20 0.0 11_556 .
C21 C15 C21 C20 180.000(3) 11_556 .
C17 C15 C21 C20 0.000(12) 9_566 .
C16 C15 C21 C12 180.000(18) 3_565 11_556
C16 C15 C21 C12 0.000(17) 9_566 11_556
C18 C15 C21 C12 180.000(2) 3_565 11_556
C18 C15 C21 C12 180.000(1) 9_566 11_556
C15 C15 C21 C12 0.000(3) 9_566 11_556
C14 C15 C21 C12 180.000(1) . 11_556
C14 C15 C21 C12 180.000(2) 11_556 11_556
C16 C15 C21 C12 0.000(4) . 11_556
C16 C15 C21 C12 0.000(2) 11_556 11_556
C21 C15 C21 C12 180.000(3) 11_556 11_556
C17 C15 C21 C12 0.000(13) 9_566 11_556
C16 C15 C21 C21 180.00(2) 3_565 3_565
C16 C15 C21 C21 0.00(2) 9_566 3_565
C18 C15 C21 C21 180.000(2) 3_565 3_565
C18 C15 C21 C21 180.000(1) 9_566 3_565
C15 C15 C21 C21 0.0 9_566 3_565
C14 C15 C21 C21 180.0 . 3_565
C14 C15 C21 C21 180.000(3) 11_556 3_565
C16 C15 C21 C21 0.0 . 3_565
C16 C15 C21 C21 0.000(1) 11_556 3_565
C21 C15 C21 C21 180.000(6) 11_556 3_565
C17 C15 C21 C21 0.000(14) 9_566 3_565
C16 C15 C21 C16 180.00(2) 3_565 11_556
C16 C15 C21 C16 0.000(19) 9_566 11_556
C18 C15 C21 C16 180.0 3_565 11_556
C18 C15 C21 C16 180.0 9_566 11_556
C15 C15 C21 C16 0.000(2) 9_566 11_556
C14 C15 C21 C16 180.0 . 11_556
C14 C15 C21 C16 180.000(1) 11_556 11_556
C16 C15 C21 C16 0.000(2) . 11_556
C21 C15 C21 C16 180.000(5) 11_556 11_556
C17 C15 C21 C16 0.000(14) 9_566 11_556
O14 O13 C22 C11 0.00(3) 3_565 9_566
O11 O13 C22 C11 0.00(2) 9_566 9_566
O12 O13 C22 C11 0.000(13) 11_556 9_566
C12 O13 C22 C11 180.000(6) 11_556 9_566
Zr2 O13 C22 C11 0.000(5) 9_566 9_566
O14 O13 C22 C12 180.00(3) 3_565 9_566
O11 O13 C22 C12 180.00(2) 9_566 9_566
O12 O13 C22 C12 180.000(6) 11_556 9_566
C11 O13 C22 C12 180.000(11) 9_566 9_566
C12 O13 C22 C12 0.000(4) 11_556 9_566
Zr2 O13 C22 C12 180.000(3) 9_566 9_566
O14 O13 C22 C12 180.00(3) 3_565 11_556
O11 O13 C22 C12 180.00(2) 9_566 11_556
O12 O13 C22 C12 180.000(6) 11_556 11_556
C11 O13 C22 C12 180.000(10) 9_566 11_556
Zr2 O13 C22 C12 180.000(3) 9_566 11_556
O14 O13 C22 O13 0.00(2) 3_565 3_565
O11 O13 C22 O13 0.00(2) 9_566 3_565
O12 O13 C22 O13 0.000(10) 11_556 3_565
C11 O13 C22 O13 0.000(4) 9_566 3_565
C12 O13 C22 O13 180.000(10) 11_556 3_565
Zr2 O13 C22 O13 0.000(5) 9_566 3_565
O14 O13 C22 O14 0.00(3) 3_565 .
O11 O13 C22 O14 0.00(2) 9_566 .
O12 O13 C22 O14 0.000(13) 11_556 .
C11 O13 C22 O14 0.000(9) 9_566 .
C12 O13 C22 O14 180.000(7) 11_556 .
Zr2 O13 C22 O14 0.000(5) 9_566 .
O11 O13 C22 O14 0.00(4) 9_566 3_565
O12 O13 C22 O14 0.00(3) 11_556 3_565
C11 O13 C22 O14 0.00(3) 9_566 3_565
C12 O13 C22 O14 180.00(3) 11_556 3_565
Zr2 O13 C22 O14 0.00(3) 9_566 3_565
O14 O13 C22 O11 0.00(4) 3_565 9_566
O12 O13 C22 O11 0.00(3) 11_556 9_566
C11 O13 C22 O11 0.00(3) 9_566 9_566
C12 O13 C22 O11 180.00(2) 11_556 9_566
Zr2 O13 C22 O11 0.00(2) 9_566 9_566
O14 O13 C22 O11 0.00(3) 3_565 11_556
O11 O13 C22 O11 0.00(2) 9_566 11_556
O12 O13 C22 O11 0.000(13) 11_556 11_556
C11 O13 C22 O11 0.000(11) 9_566 11_556
C12 O13 C22 O11 180.000(7) 11_556 11_556
Zr2 O13 C22 O11 0.000(7) 9_566 11_556
O14 O13 C22 C20 180.00(3) 3_565 .
O11 O13 C22 C20 180.00(2) 9_566 .
O12 O13 C22 C20 180.000(5) 11_556 .
C11 O13 C22 C20 180.000(10) 9_566 .
C12 O13 C22 C20 0.000(5) 11_556 .
Zr2 O13 C22 C20 180.000(2) 9_566 .
O14 O13 C22 C20 180.00(3) 3_565 3_565
O11 O13 C22 C20 180.00(2) 9_566 3_565
O12 O13 C22 C20 180.000(6) 11_556 3_565
C11 O13 C22 C20 180.000(10) 9_566 3_565
C12 O13 C22 C20 0.000(4) 11_556 3_565
Zr2 O13 C22 C20 180.000(3) 9_566 3_565
O14 O13 C22 O12 0.00(3) 3_565 11_556
O11 O13 C22 O12 0.00(3) 9_566 11_556
C11 O13 C22 O12 0.000(17) 9_566 11_556
C12 O13 C22 O12 180.000(11) 11_556 11_556
Zr2 O13 C22 O12 0.000(11) 9_566 11_556
O11 O14 C22 C11 0.0(6) 11_556 9_566
O13 O14 C22 C11 180.00(2) 3_565 9_566
O12 O14 C22 C11 0.00(2) 9_566 9_566
C12 O14 C22 C11 180.000(10) 9_566 9_566
Zr2 O14 C22 C11 0.000(8) 11_556 9_566
O11 O14 C22 C12 180.0(6) 11_556 9_566
O13 O14 C22 C12 0.00(2) 3_565 9_566
O12 O14 C22 C12 180.00(2) 9_566 9_566
C11 O14 C22 C12 180.000(17) 9_566 9_566
Zr2 O14 C22 C12 180.000(5) 11_556 9_566
O11 O14 C22 C12 180.0(6) 11_556 11_556
O13 O14 C22 C12 0.00(2) 3_565 11_556
O12 O14 C22 C12 180.00(2) 9_566 11_556
C11 O14 C22 C12 180.000(18) 9_566 11_556
C12 O14 C22 C12 0.000(7) 9_566 11_556
Zr2 O14 C22 C12 180.000(6) 11_556 11_556
O11 O14 C22 O13 0.0(6) 11_556 .
O13 O14 C22 O13 180.00(2) 3_565 .
O12 O14 C22 O13 0.00(2) 9_566 .
C11 O14 C22 O13 0.000(18) 9_566 .
C12 O14 C22 O13 180.000(9) 9_566 .
Zr2 O14 C22 O13 0.000(9) 11_556 .
O11 O14 C22 O13 180.0(6) 11_556 3_565
O12 O14 C22 O13 180.00(3) 9_566 3_565
C11 O14 C22 O13 180.00(3) 9_566 3_565
C12 O14 C22 O13 0.00(3) 9_566 3_565
Zr2 O14 C22 O13 180.00(3) 11_556 3_565
O11 O14 C22 O14 0.0(6) 11_556 3_565
O13 O14 C22 O14 180.00(2) 3_565 3_565
O12 O14 C22 O14 0.00(2) 9_566 3_565
C11 O14 C22 O14 0.000(18) 9_566 3_565
C12 O14 C22 O14 180.000(7) 9_566 3_565
Zr2 O14 C22 O14 0.000(8) 11_556 3_565
O11 O14 C22 O11 0.0(6) 11_556 9_566
O13 O14 C22 O11 180.00(2) 3_565 9_566
O12 O14 C22 O11 0.00(2) 9_566 9_566
C11 O14 C22 O11 0.000(18) 9_566 9_566
C12 O14 C22 O11 180.000(8) 9_566 9_566
Zr2 O14 C22 O11 0.000(7) 11_556 9_566
O13 O14 C22 O11 180.0(6) 3_565 11_556
O12 O14 C22 O11 0.0(6) 9_566 11_556
C11 O14 C22 O11 0.0(6) 9_566 11_556
C12 O14 C22 O11 180.0(6) 9_566 11_556
Zr2 O14 C22 O11 0.0(6) 11_556 11_556
O11 O14 C22 C20 180.0(6) 11_556 .
O13 O14 C22 C20 0.00(2) 3_565 .
O12 O14 C22 C20 180.00(2) 9_566 .
C11 O14 C22 C20 180.000(18) 9_566 .
C12 O14 C22 C20 0.000(9) 9_566 .
Zr2 O14 C22 C20 180.000(6) 11_556 .
O11 O14 C22 C20 180.0(6) 11_556 3_565
O13 O14 C22 C20 0.00(2) 3_565 3_565
O12 O14 C22 C20 180.00(2) 9_566 3_565
C11 O14 C22 C20 180.000(17) 9_566 3_565
C12 O14 C22 C20 0.000(7) 9_566 3_565
Zr2 O14 C22 C20 180.000(6) 11_556 3_565
O11 O14 C22 O12 0.0(6) 11_556 11_556
O13 O14 C22 O12 180.00(2) 3_565 11_556
O12 O14 C22 O12 0.00(2) 9_566 11_556
C11 O14 C22 O12 0.000(18) 9_566 11_556
C12 O14 C22 O12 180.000(8) 9_566 11_556
Zr2 O14 C22 O12 0.000(7) 11_556 11_556
C20 C20 C22 C11 180.00(3) 3_565 9_566
C12 C20 C22 C11 0.00(3) 9_566 9_566
C12 C20 C22 C11 180.00(3) 11_556 9_566
C17 C20 C22 C11 0.00(3) 11_556 9_566
C21 C20 C22 C11 0.00(3) 3_565 9_566
C17 C20 C22 C11 180.00(3) 9_566 9_566
C13 C20 C22 C11 0.00(3) 9_566 9_566
C21 C20 C22 C11 180.00(3) . 9_566
C19 C20 C22 C11 0.00(3) . 9_566
C13 C20 C22 C11 180.00(3) 11_556 9_566
C16 C20 C22 C11 0.00(4) 11_556 9_566
C20 C20 C22 C12 180.00(3) 3_565 9_566
C12 C20 C22 C12 180.00(3) 11_556 9_566
C17 C20 C22 C12 0.00(3) 11_556 9_566
C21 C20 C22 C12 0.00(3) 3_565 9_566
C17 C20 C22 C12 180.00(3) 9_566 9_566
C13 C20 C22 C12 0.00(3) 9_566 9_566
C21 C20 C22 C12 180.00(3) . 9_566
C19 C20 C22 C12 0.00(3) . 9_566
C13 C20 C22 C12 180.00(3) 11_556 9_566
C16 C20 C22 C12 0.00(2) 11_556 9_566
C20 C20 C22 C12 0.000(6) 3_565 11_556
C12 C20 C22 C12 180.000(16) 9_566 11_556
C17 C20 C22 C12 180.000(7) 11_556 11_556
C21 C20 C22 C12 180.000(9) 3_565 11_556
C17 C20 C22 C12 0.000(6) 9_566 11_556
C13 C20 C22 C12 180.000(6) 9_566 11_556
C21 C20 C22 C12 0.000(5) . 11_556
C19 C20 C22 C12 180.000(7) . 11_556
C13 C20 C22 C12 0.000(6) 11_556 11_556
C16 C20 C22 C12 180.00(2) 11_556 11_556
C20 C20 C22 O13 0.000(5) 3_565 .
C12 C20 C22 O13 180.00(2) 9_566 .
C12 C20 C22 O13 0.000(8) 11_556 .
C17 C20 C22 O13 180.000(8) 11_556 .
C21 C20 C22 O13 180.000(9) 3_565 .
C17 C20 C22 O13 0.000(5) 9_566 .
C13 C20 C22 O13 180.000(8) 9_566 .
C21 C20 C22 O13 0.000(5) . .
C19 C20 C22 O13 180.000(7) . .
C13 C20 C22 O13 0.000(4) 11_556 .
C16 C20 C22 O13 180.00(2) 11_556 .
C20 C20 C22 O13 180.000(6) 3_565 3_565
C12 C20 C22 O13 0.000(19) 9_566 3_565
C12 C20 C22 O13 180.000(7) 11_556 3_565
C17 C20 C22 O13 0.000(6) 11_556 3_565
C21 C20 C22 O13 0.000(7) 3_565 3_565
C17 C20 C22 O13 180.000(6) 9_566 3_565
C13 C20 C22 O13 0.000(6) 9_566 3_565
C21 C20 C22 O13 180.000(6) . 3_565
C19 C20 C22 O13 0.000(6) . 3_565
C13 C20 C22 O13 180.000(6) 11_556 3_565
C16 C20 C22 O13 0.00(2) 11_556 3_565
C20 C20 C22 O14 180.000(8) 3_565 .
C12 C20 C22 O14 0.00(2) 9_566 .
C12 C20 C22 O14 180.000(10) 11_556 .
C17 C20 C22 O14 0.000(8) 11_556 .
C21 C20 C22 O14 0.000(7) 3_565 .
C17 C20 C22 O14 180.000(7) 9_566 .
C13 C20 C22 O14 0.000(6) 9_566 .
C21 C20 C22 O14 180.000(7) . .
C19 C20 C22 O14 0.000(6) . .
C13 C20 C22 O14 180.000(6) 11_556 .
C16 C20 C22 O14 0.00(2) 11_556 .
C20 C20 C22 O14 0.000(8) 3_565 3_565
C12 C20 C22 O14 180.00(2) 9_566 3_565
C12 C20 C22 O14 0.000(9) 11_556 3_565
C17 C20 C22 O14 180.000(9) 11_556 3_565
C21 C20 C22 O14 180.000(8) 3_565 3_565
C17 C20 C22 O14 0.000(8) 9_566 3_565
C13 C20 C22 O14 180.000(9) 9_566 3_565
C21 C20 C22 O14 0.000(8) . 3_565
C19 C20 C22 O14 180.000(9) . 3_565
C13 C20 C22 O14 0.000(8) 11_556 3_565
C16 C20 C22 O14 180.00(2) 11_556 3_565
C20 C20 C22 O11 0.000(8) 3_565 9_566
C12 C20 C22 O11 180.00(2) 9_566 9_566
C12 C20 C22 O11 0.000(9) 11_556 9_566
C17 C20 C22 O11 180.000(7) 11_556 9_566
C21 C20 C22 O11 180.000(8) 3_565 9_566
C17 C20 C22 O11 0.000(8) 9_566 9_566
C13 C20 C22 O11 180.000(7) 9_566 9_566
C21 C20 C22 O11 0.000(8) . 9_566
C19 C20 C22 O11 180.000(7) . 9_566
C13 C20 C22 O11 0.000(7) 11_556 9_566
C16 C20 C22 O11 180.00(2) 11_556 9_566
C20 C20 C22 O11 180.000(7) 3_565 11_556
C12 C20 C22 O11 0.00(2) 9_566 11_556
C12 C20 C22 O11 180.000(8) 11_556 11_556
C17 C20 C22 O11 0.000(6) 11_556 11_556
C21 C20 C22 O11 0.000(8) 3_565 11_556
C17 C20 C22 O11 180.000(6) 9_566 11_556
C13 C20 C22 O11 0.000(6) 9_566 11_556
C21 C20 C22 O11 180.000(5) . 11_556
C19 C20 C22 O11 0.000(6) . 11_556
C13 C20 C22 O11 180.000(6) 11_556 11_556
C16 C20 C22 O11 0.00(2) 11_556 11_556
C12 C20 C22 C20 180.00(2) 9_566 3_565
C12 C20 C22 C20 0.000(11) 11_556 3_565
C17 C20 C22 C20 180.000(9) 11_556 3_565
C21 C20 C22 C20 180.000(11) 3_565 3_565
C17 C20 C22 C20 0.000(8) 9_566 3_565
C13 C20 C22 C20 180.000(7) 9_566 3_565
C21 C20 C22 C20 0.000(7) . 3_565
C19 C20 C22 C20 180.000(7) . 3_565
C13 C20 C22 C20 0.000(8) 11_556 3_565
C16 C20 C22 C20 180.00(3) 11_556 3_565
C20 C20 C22 O12 0.000(10) 3_565 11_556
C12 C20 C22 O12 180.00(2) 9_566 11_556
C12 C20 C22 O12 0.000(10) 11_556 11_556
C17 C20 C22 O12 180.000(9) 11_556 11_556
C21 C20 C22 O12 180.000(10) 3_565 11_556
C17 C20 C22 O12 0.000(10) 9_566 11_556
C13 C20 C22 O12 180.000(9) 9_566 11_556
C21 C20 C22 O12 0.000(10) . 11_556
C19 C20 C22 O12 180.000(9) . 11_556
C13 C20 C22 O12 0.000(9) 11_556 11_556
C16 C20 C22 O12 180.00(2) 11_556 11_556
O12 Zr2 O31 C31 180.000(1) 3_565 .
O11 Zr2 O31 C31 180.000(2) . .
O2S Zr2 O31 C31 37.2(3) 13 .
O2S Zr2 O31 C31 -37.2(3) . .
O1S Zr2 O31 C31 69.9(9) 3_565 .
O1S Zr2 O31 C31 -69.9(9) . .
O2 Zr2 O31 C31 -117.7(3) . .
O2 Zr2 O31 C31 117.7(3) 13 .
O14 Zr2 O31 C31 180.000(2) 11_556 .
O13 Zr2 O31 C31 180.000(2) 9_566 .
Zr2 Zr2 O31 C31 0.000(6) 3_565 .
Zr2 O31 C31 O31 0.000(2) . 11
Zr2 O31 C31 C32 161.9(6) . .
Zr2 O31 C31 C32 -161.9(6) . 13
O31 C31 C32 C32 -98.6(5) 11 13
O31 C31 C32 C32 98.6(5) . 13
O31 C31 C32 C33 167.7(10) 11 .
O31 C31 C32 C33 4.9(12) . .
C32 C31 C32 C33 -93.7(10) 13 .
O31 C31 C32 C33 -4.9(12) 11 11
O31 C31 C32 C33 -167.7(10) . 11
C32 C31 C32 C33 93.7(10) 13 11
O31 C31 C32 C33 -54.3(9) 11 6
O31 C31 C32 C33 142.8(5) . 6
C32 C31 C32 C33 44.2(6) 13 6
O31 C31 C32 C33 -142.8(5) 11 13
O31 C31 C32 C33 54.3(9) . 13
C32 C31 C32 C33 -44.2(6) 13 13
C32 C32 C33 C33 -0.001(1) 13 13
C33 C32 C33 C33 -109.7(14) 11 13
C31 C32 C33 C33 77.7(8) . 13
C33 C32 C33 C33 -50.6(7) 6 13
C32 C32 C33 C34 102.2(8) 13 .
C33 C32 C33 C34 -7(2) 11 .
C31 C32 C33 C34 179.9(3) . .
C33 C32 C33 C34 51.6(13) 6 .
C33 C32 C33 C34 102.2(8) 13 .
C33 C32 C33 C32 -109.7(14) 11 13
C31 C32 C33 C32 77.7(8) . 13
C33 C32 C33 C32 -50.6(7) 6 13
C33 C32 C33 C32 0.001(1) 13 13
C34B C35 C36 C37 89(100) 11 .
C34 C35 C36 C37 -89(100) . .
C34 C35 C36 C37 89(100) 11 .
C35 C36 C37 C37 180(100) . 5
C33 C33 C34 C35 86.5(10) 13 .
C32 C33 C34 C35 0.2(6) . .
C32 C33 C34 C35 32.7(10) 13 .
C33 C33 C34 C38 -88(2) 13 .
C32 C33 C34 C38 -175(2) . .
C32 C33 C34 C38 -142(3) 13 .
C34B C35 C34 C33 7(2) 11 .
C34 C35 C34 C33 7(2) 11 .
C36 C35 C34 C33 -175(2) . .
C34B C35 C34 C38 -178(3) 11 .
C34 C35 C34 C38 -178(3) 11 .
C36 C35 C34 C38 0.0(2) . .

loop_
_platon_squeeze_void_nr
_platon_squeeze_void_average_x
_platon_squeeze_void_average_y
_platon_squeeze_void_average_z
_platon_squeeze_void_volume
_platon_squeeze_void_count_electrons
_platon_squeeze_void_content
1 0.232 0.186 -0.024 5897 1494 ' '
